data_1502918
loop_
_publ_author_name
'Beyeh, N. Kodiah'
'Valkonen, Arto'
'Rissanen, Kari'

_publ_section_title
;
 Piperazine bridged resorcinarene cages.
;
_journal_issue 7
_journal_name_full 'Organic letters'
_journal_page_first 1392
_journal_page_last 1395
_journal_paper_doi 10.1021/ol100407f
_journal_volume 12
_journal_year 2010
_chemical_formula_sum 'C117.5 H170.9 N8 O21.5'
_chemical_formula_weight 2039.52
_chemical_name_systematic
;
 ?
;
_space_group_IT_number 14
_symmetry_cell_setting monoclinic
_symmetry_space_group_name_Hall '-P 2yn'
_symmetry_space_group_name_H-M 'P 1 21/n 1'
_atom_sites_solution_hydrogens geom
_atom_sites_solution_primary direct
_atom_sites_solution_secondary difmap
_audit_creation_method SHELXL-97
_cell_angle_alpha 90.00
_cell_angle_beta 99.4550(10)
_cell_angle_gamma 90.00
_cell_formula_units_Z 4
_cell_length_a 14.8499(2)
_cell_length_b 23.0759(3)
_cell_length_c 34.3415(5)
_cell_measurement_reflns_used 198104
_cell_measurement_temperature 123(2)
_cell_measurement_theta_max 28.283
_cell_measurement_theta_min 0.407
_cell_volume 11608.1(3)
_computing_cell_refinement 'DENZO-SMN (Otwinowski & Minor, 1997)'
_computing_data_collection 'Collect (Bruker, 2008)'
_computing_data_reduction DENZO-SMN
_computing_molecular_graphics 'ORTEP-3 (Farrugia, 1997); MERCURY (Macrae, <i>et al.</i>, 2006)'
_computing_publication_material SHELXL-97
_computing_structure_refinement 'SHELXL-97 (Sheldrick, 2008)'
_computing_structure_solution 'SIR-2004 (Burla, et al., 2005)'
_diffrn_ambient_temperature 123(2)
_diffrn_detector_area_resol_mean 9
_diffrn_measured_fraction_theta_full 0.993
_diffrn_measured_fraction_theta_max 0.993
_diffrn_measurement_device_type 'Bruker-Nonius Kappa CCD with APEXII detector'
_diffrn_measurement_method '\f and \w scans'
_diffrn_radiation_monochromator graphite
_diffrn_radiation_source 'fine-focus sealed tube'
_diffrn_radiation_type MoK\a
_diffrn_radiation_wavelength 0.71073
_diffrn_reflns_av_R_equivalents 0.0915
_diffrn_reflns_av_sigmaI/netI 0.0884
_diffrn_reflns_limit_h_max 15
_diffrn_reflns_limit_h_min -15
_diffrn_reflns_limit_k_max 24
_diffrn_reflns_limit_k_min -24
_diffrn_reflns_limit_l_max 36
_diffrn_reflns_limit_l_min -35
_diffrn_reflns_number 87002
_diffrn_reflns_theta_full 22.50
_diffrn_reflns_theta_max 22.50
_diffrn_reflns_theta_min 1.07
_exptl_absorpt_coefficient_mu 0.080
_exptl_absorpt_correction_T_max 0.9803
_exptl_absorpt_correction_T_min 0.9658
_exptl_absorpt_correction_type multi-scan
_exptl_absorpt_process_details 'Sadabs (Sheldrick, 1996)'
_exptl_crystal_colour colourless
_exptl_crystal_density_diffrn 1.167
_exptl_crystal_density_method 'not measured'
_exptl_crystal_description prism
_exptl_crystal_F_000 4416
_exptl_crystal_size_max 0.44
_exptl_crystal_size_mid 0.26
_exptl_crystal_size_min 0.25
_refine_diff_density_max 0.679
_refine_diff_density_min -0.585
_refine_diff_density_rms 0.097
_refine_ls_extinction_method none
_refine_ls_goodness_of_fit_ref 1.055
_refine_ls_hydrogen_treatment constr
_refine_ls_matrix_type full
_refine_ls_number_parameters 1406
_refine_ls_number_reflns 15052
_refine_ls_number_restraints 96
_refine_ls_restrained_S_all 1.058
_refine_ls_R_factor_all 0.1590
_refine_ls_R_factor_gt 0.1064
_refine_ls_shift/su_max 0.000
_refine_ls_shift/su_mean 0.000
_refine_ls_structure_factor_coef Fsqd
_refine_ls_weighting_details 'calc w=1/[\s^2^(Fo^2^)+(0.1214P)^2^+45.5145P] where P=(Fo^2^+2Fc^2^)/3'
_refine_ls_weighting_scheme calc
_refine_ls_wR_factor_gt 0.2545
_refine_ls_wR_factor_ref 0.2919
_reflns_number_gt 9803
_reflns_number_total 15052
_reflns_threshold_expression >2\s(I)
_cod_data_source_file ol100407f_si_002.cif
_cod_data_source_block 2B_II
_cod_original_sg_symbol_H-M P21/n
_cod_original_formula_sum 'C117.50 H170.90 N8 O21.50'
_cod_database_code 1502918

loop_
_symmetry_equiv_pos_as_xyz
'x, y, z'
'-x+1/2, y+1/2, -z+1/2'
'-x, -y, -z'
'x-1/2, -y-1/2, z-1/2'

loop_
_atom_site_label
_atom_site_type_symbol
_atom_site_fract_x
_atom_site_fract_y
_atom_site_fract_z
_atom_site_U_iso_or_equiv
_atom_site_adp_type
_atom_site_occupancy
_atom_site_symmetry_multiplicity
_atom_site_calc_flag
_atom_site_refinement_flags
_atom_site_disorder_assembly
_atom_site_disorder_group
O2 O 0.2087(3) 0.23854(17) 0.80840(14) 0.0400(12) Uani 1 1 d . . .
H2 H 0.1845 0.2331 0.7848 0.060 Uiso 1 1 calc R . .
O4 O 0.1628(3) 0.43246(18) 0.76225(13) 0.0369(11) Uani 1 1 d . . .
H4 H 0.1971 0.4615 0.7629 0.055 Uiso 1 1 calc R . .
O12 O 0.6583(3) 0.2119(2) 0.90188(14) 0.0423(12) Uani 1 1 d . . .
H12 H 0.6668 0.1933 0.8818 0.063 Uiso 1 1 calc R . .
O14 O 0.3484(3) 0.17349(18) 0.84795(14) 0.0396(12) Uani 1 1 d . . .
H14 H 0.3048 0.1936 0.8365 0.059 Uiso 1 1 calc R . .
O22 O 0.7375(3) 0.4927(2) 0.84956(15) 0.0443(13) Uani 1 1 d . . .
H22 H 0.7788 0.4802 0.8377 0.066 Uiso 1 1 calc R . .
O24 O 0.7752(3) 0.3009(2) 0.90160(16) 0.0497(13) Uani 1 1 d . . .
H24 H 0.7386 0.2729 0.8987 0.074 Uiso 1 1 calc R . .
O32 O 0.2755(3) 0.52759(19) 0.76521(13) 0.0365(11) Uani 1 1 d . . .
H32 H 0.2924 0.5311 0.7431 0.055 Uiso 1 1 calc R . .
O34 O 0.5944(3) 0.5561(2) 0.80596(16) 0.0488(13) Uani 1 1 d . . .
H34 H 0.6376 0.5437 0.8228 0.073 Uiso 1 1 calc R . .
O42 O 0.4752(3) 0.08803(18) 0.67793(13) 0.0374(11) Uani 1 1 d . . .
H42 H 0.5317 0.0855 0.6857 0.056 Uiso 1 1 calc R . .
O44 O 0.2723(3) 0.22184(19) 0.60323(14) 0.0380(11) Uani 1 1 d . . .
H44 H 0.2479 0.2194 0.6236 0.057 Uiso 1 1 calc R . .
O52 O 0.9000(3) 0.22779(18) 0.72256(13) 0.0367(11) Uani 1 1 d . . .
H52 H 0.9080 0.2608 0.7134 0.055 Uiso 1 1 calc R . .
O54 O 0.6580(3) 0.09053(18) 0.71019(12) 0.0347(11) Uani 1 1 d . . .
H54 H 0.6649 0.0966 0.7346 0.052 Uiso 1 1 calc R . .
O62 O 0.6972(3) 0.47525(18) 0.64079(15) 0.0441(12) Uani 1 1 d . . .
H62 H 0.6476 0.4771 0.6251 0.066 Uiso 1 1 calc R . .
O64 O 0.9158(3) 0.33657(19) 0.69796(14) 0.0415(12) Uani 1 1 d . . .
H64 H 0.9050 0.3518 0.7189 0.062 Uiso 1 1 calc R . .
O72 O 0.2761(3) 0.33477(19) 0.58057(15) 0.0429(12) Uani 1 1 d . . .
H72 H 0.2717 0.2990 0.5843 0.064 Uiso 1 1 calc R . .
O74 O 0.5143(3) 0.47549(18) 0.60324(15) 0.0413(12) Uani 1 1 d . . .
H74 H 0.4754 0.4908 0.6151 0.062 Uiso 1 1 calc R . .
N82 N 0.1830(3) 0.2629(2) 0.73340(16) 0.0325(13) Uani 1 1 d . . .
N85 N 0.2549(4) 0.1926(2) 0.67600(17) 0.0349(14) Uani 1 1 d . . .
N90 N 0.6147(4) 0.1477(2) 0.83936(16) 0.0341(14) Uani 1 1 d . . .
N93 N 0.7243(4) 0.1361(2) 0.77858(15) 0.0345(14) Uani 1 1 d . . .
N98 N 0.8387(4) 0.4155(2) 0.82118(17) 0.0396(15) Uani 1 1 d . . .
N101 N 0.8589(4) 0.4181(2) 0.73971(17) 0.0386(14) Uani 1 1 d . . .
N106 N 0.3892(4) 0.5376(2) 0.71372(17) 0.0383(14) Uani 1 1 d . . .
N109 N 0.3724(4) 0.4824(2) 0.63823(16) 0.0375(14) Uani 1 1 d . . .
C1 C 0.2547(4) 0.3159(3) 0.8533(2) 0.0304(16) Uani 1 1 d . . .
C2 C 0.2162(4) 0.2973(3) 0.8158(2) 0.0306(16) Uani 1 1 d . . .
C3 C 0.1849(4) 0.3364(3) 0.7854(2) 0.0310(16) Uani 1 1 d . . .
C4 C 0.1958(4) 0.3958(3) 0.79266(19) 0.0297(16) Uani 1 1 d . . .
C5 C 0.2376(4) 0.4165(3) 0.82957(19) 0.0279(15) Uani 1 1 d . . .
C6 C 0.2663(4) 0.3755(3) 0.8590(2) 0.0303(16) Uani 1 1 d . . .
H6 H 0.2951 0.3889 0.8841 0.036 Uiso 1 1 calc R . .
C7 C 0.2829(5) 0.2735(3) 0.88738(19) 0.0365(17) Uani 1 1 d . . .
H7 H 0.2474 0.2372 0.8802 0.044 Uiso 1 1 calc R . .
C8 C 0.2542(5) 0.2954(3) 0.92555(19) 0.0385(17) Uani 1 1 d . . .
H8A H 0.2914 0.3299 0.9348 0.046 Uiso 1 1 calc R . .
H8B H 0.1896 0.3079 0.9198 0.046 Uiso 1 1 calc R . .
C9 C 0.2643(6) 0.2514(3) 0.9581(2) 0.055(2) Uani 1 1 d . . .
H9A H 0.3296 0.2413 0.9658 0.066 Uiso 1 1 calc R . .
H9B H 0.2310 0.2157 0.9485 0.066 Uiso 1 1 calc R . .
C10 C 0.2273(6) 0.2742(4) 0.9945(2) 0.069(3) Uani 1 1 d . . .
H10O H 0.2345 0.2443 1.0150 0.103 Uiso 1 1 calc R . .
H10P H 0.1625 0.2838 0.9870 0.103 Uiso 1 1 calc R . .
H10Q H 0.2613 0.3090 1.0045 0.103 Uiso 1 1 calc R . .
C11 C 0.5442(5) 0.2758(3) 0.91846(18) 0.0355(17) Uani 1 1 d . . .
C12 C 0.5672(5) 0.2265(3) 0.89848(19) 0.0342(17) Uani 1 1 d . . .
C13 C 0.5026(4) 0.1926(3) 0.87524(19) 0.0303(16) Uani 1 1 d . . .
C14 C 0.4101(4) 0.2086(3) 0.87099(19) 0.0326(16) Uani 1 1 d . . .
C15 C 0.3839(4) 0.2569(3) 0.89117(19) 0.0308(16) Uani 1 1 d . . .
C16 C 0.4512(5) 0.2894(3) 0.9139(2) 0.0356(17) Uani 1 1 d . . .
H16 H 0.4334 0.3226 0.9271 0.043 Uiso 1 1 calc R . .
C17 C 0.6182(5) 0.3127(3) 0.9424(2) 0.0413(18) Uani 1 1 d . . .
H17 H 0.6717 0.2864 0.9503 0.050 Uiso 1 1 calc R . .
C18 C 0.5913(5) 0.3352(3) 0.9807(2) 0.053(2) Uani 1 1 d . . .
H18A H 0.5635 0.3032 0.9938 0.063 Uiso 1 1 calc R . .
H18B H 0.5448 0.3660 0.9744 0.063 Uiso 1 1 calc R . .
C19 C 0.6736(6) 0.3596(4) 1.0092(3) 0.078(3) Uani 1 1 d . . .
H19A H 0.7170 0.3277 1.0178 0.093 Uiso 1 1 calc R . .
H19B H 0.7054 0.3885 0.9951 0.093 Uiso 1 1 calc R . .
C20 C 0.6462(7) 0.3877(5) 1.0453(3) 0.102(4) Uani 1 1 d . . .
H20A H 0.7007 0.4030 1.0622 0.154 Uiso 1 1 calc R . .
H20B H 0.6168 0.3589 1.0600 0.154 Uiso 1 1 calc R . .
H20C H 0.6035 0.4195 1.0371 0.154 Uiso 1 1 calc R . .
C21 C 0.6358(5) 0.4593(3) 0.8910(2) 0.0395(18) Uani 1 1 d . . .
C22 C 0.7110(5) 0.4498(3) 0.8724(2) 0.0423(19) Uani 1 1 d . . .
C23 C 0.7594(5) 0.3967(3) 0.8774(2) 0.0417(18) Uani 1 1 d . . .
C24 C 0.7267(5) 0.3525(3) 0.8989(2) 0.0430(19) Uani 1 1 d . . .
C25 C 0.6506(5) 0.3601(3) 0.9178(2) 0.0386(18) Uani 1 1 d . . .
C26 C 0.6081(5) 0.4139(3) 0.9130(2) 0.0388(18) Uani 1 1 d . . .
H26 H 0.5566 0.4202 0.9256 0.047 Uiso 1 1 calc R . .
C27 C 0.5866(5) 0.5182(3) 0.8872(2) 0.0393(18) Uani 1 1 d . . .
H27 H 0.6315 0.5470 0.8801 0.047 Uiso 1 1 calc R . .
C28 C 0.5603(5) 0.5391(3) 0.9264(2) 0.046(2) Uani 1 1 d . . .
H28A H 0.5264 0.5761 0.9216 0.055 Uiso 1 1 calc R . .
H28B H 0.5187 0.5103 0.9353 0.055 Uiso 1 1 calc R . .
C29 C 0.6416(5) 0.5482(4) 0.9592(2) 0.058(2) Uani 1 1 d . . .
H29A H 0.6741 0.5109 0.9649 0.070 Uiso 1 1 calc R . .
H29B H 0.6845 0.5760 0.9501 0.070 Uiso 1 1 calc R . .
C30 C 0.6132(6) 0.5710(4) 0.9967(2) 0.069(3) Uani 1 1 d . . .
H30A H 0.6676 0.5772 1.0166 0.104 Uiso 1 1 calc R . .
H30B H 0.5731 0.5428 1.0065 0.104 Uiso 1 1 calc R . .
H30C H 0.5806 0.6078 0.9911 0.104 Uiso 1 1 calc R . .
C31 C 0.3405(4) 0.5032(3) 0.8309(2) 0.0304(16) Uani 1 1 d . . .
C32 C 0.3512(4) 0.5249(3) 0.7944(2) 0.0322(16) Uani 1 1 d . . .
C33 C 0.4360(5) 0.5442(3) 0.7866(2) 0.0364(17) Uani 1 1 d . . .
C34 C 0.5121(5) 0.5388(3) 0.8162(2) 0.0373(18) Uani 1 1 d . . .
C35 C 0.5051(4) 0.5190(3) 0.8533(2) 0.0355(17) Uani 1 1 d . . .
C36 C 0.4181(5) 0.5016(3) 0.8598(2) 0.0343(17) Uani 1 1 d . . .
H36 H 0.4120 0.4881 0.8853 0.041 Uiso 1 1 calc R . .
C37 C 0.2485(4) 0.4811(2) 0.83945(18) 0.0260(15) Uani 1 1 d . . .
H37 H 0.2002 0.5019 0.8209 0.031 Uiso 1 1 calc R . .
C38 C 0.2317(4) 0.4947(3) 0.88118(19) 0.0331(16) Uani 1 1 d . . .
H38A H 0.2796 0.4754 0.9002 0.040 Uiso 1 1 calc R . .
H38B H 0.2384 0.5370 0.8855 0.040 Uiso 1 1 calc R . .
C39 C 0.1388(5) 0.4763(3) 0.8900(2) 0.0398(18) Uani 1 1 d . . .
H39A H 0.0920 0.5042 0.8778 0.048 Uiso 1 1 calc R . .
H39B H 0.1230 0.4377 0.8782 0.048 Uiso 1 1 calc R . .
C40 C 0.1379(5) 0.4734(5) 0.9335(2) 0.072(3) Uani 1 1 d . . .
H40A H 0.0774 0.4611 0.9382 0.108 Uiso 1 1 calc R . .
H40B H 0.1519 0.5117 0.9453 0.108 Uiso 1 1 calc R . .
H40C H 0.1839 0.4455 0.9457 0.108 Uiso 1 1 calc R . .
C41 C 0.5221(4) 0.1354(3) 0.62162(19) 0.0301(16) Uani 1 1 d . . .
C42 C 0.4586(4) 0.1257(3) 0.64666(19) 0.0298(16) Uani 1 1 d . . .
C43 C 0.3742(4) 0.1539(3) 0.6405(2) 0.0321(16) Uani 1 1 d . . .
C44 C 0.3559(4) 0.1934(3) 0.6096(2) 0.0325(16) Uani 1 1 d . . .
C45 C 0.4169(4) 0.2051(3) 0.58443(19) 0.0303(16) Uani 1 1 d . . .
C46 C 0.4992(4) 0.1757(3) 0.59150(19) 0.0300(16) Uani 1 1 d . . .
H46 H 0.5426 0.1834 0.5747 0.036 Uiso 1 1 calc R . .
C47 C 0.6135(4) 0.1030(3) 0.62733(19) 0.0288(15) Uani 1 1 d . . .
H47 H 0.6048 0.0674 0.6429 0.035 Uiso 1 1 calc R . .
C48 C 0.6412(4) 0.0822(3) 0.58877(19) 0.0325(16) Uani 1 1 d . . .
H48A H 0.6438 0.1159 0.5711 0.039 Uiso 1 1 calc R . .
H48B H 0.7030 0.0650 0.5945 0.039 Uiso 1 1 calc R . .
C49 C 0.5753(5) 0.0377(3) 0.5678(2) 0.0391(17) Uani 1 1 d . . .
H49A H 0.5166 0.0568 0.5574 0.047 Uiso 1 1 calc R . .
H49B H 0.5633 0.0077 0.5869 0.047 Uiso 1 1 calc R . .
C50 C 0.6135(5) 0.0086(3) 0.5335(2) 0.056(2) Uani 1 1 d . . .
H50A H 0.5696 -0.0200 0.5207 0.084 Uiso 1 1 calc R . .
H50B H 0.6713 -0.0106 0.5438 0.084 Uiso 1 1 calc R . .
H50C H 0.6238 0.0381 0.5142 0.084 Uiso 1 1 calc R . .
C51 C 0.8113(4) 0.2105(3) 0.6573(2) 0.0314(16) Uani 1 1 d . . .
C52 C 0.8302(4) 0.2003(3) 0.6985(2) 0.0303(16) Uani 1 1 d . . .
C53 C 0.7802(4) 0.1595(3) 0.71618(19) 0.0288(16) Uani 1 1 d . . .
C54 C 0.7087(4) 0.1300(3) 0.69291(19) 0.0298(16) Uani 1 1 d . . .
C55 C 0.6883(4) 0.1380(3) 0.65245(19) 0.0289(16) Uani 1 1 d . . .
C56 C 0.7399(4) 0.1791(3) 0.6359(2) 0.0296(16) Uani 1 1 d . . .
H56 H 0.7252 0.1861 0.6083 0.035 Uiso 1 1 calc R . .
C57 C 0.8662(4) 0.2534(3) 0.6376(2) 0.0364(17) Uani 1 1 d . . .
H57 H 0.9271 0.2567 0.6549 0.044 Uiso 1 1 calc R . .
C58 C 0.8847(5) 0.2318(3) 0.5970(2) 0.051(2) Uani 1 1 d . B .
H58A H 0.9117 0.1925 0.6006 0.061 Uiso 1 1 calc R . .
H58B H 0.8255 0.2282 0.5792 0.061 Uiso 1 1 calc R . .
C59 C 0.9456(7) 0.2684(5) 0.5774(4) 0.098(4) Uani 1 1 d D . .
H59A H 0.9077 0.2994 0.5630 0.117 Uiso 1 1 calc R A 1
H59B H 0.9894 0.2874 0.5983 0.117 Uiso 1 1 calc R A 1
C60 C 0.9957(18) 0.2430(10) 0.5511(7) 0.089(7) Uani 0.414(15) 1 d PDU B 1
H60A H 1.0330 0.2726 0.5408 0.133 Uiso 0.414(15) 1 calc PR B 1
H60B H 0.9540 0.2256 0.5291 0.133 Uiso 0.414(15) 1 calc PR B 1
H60C H 1.0356 0.2129 0.5647 0.133 Uiso 0.414(15) 1 calc PR B 1
C60B C 1.0384(10) 0.2749(7) 0.5947(5) 0.073(5) Uani 0.586(15) 1 d PDU B 2
H60D H 1.0689 0.3006 0.5783 0.109 Uiso 0.586(15) 1 calc PR B 2
H60E H 1.0683 0.2369 0.5968 0.109 Uiso 0.586(15) 1 calc PR B 2
H60F H 1.0420 0.2917 0.6211 0.109 Uiso 0.586(15) 1 calc PR B 2
C61 C 0.7123(4) 0.3858(3) 0.6051(2) 0.0346(17) Uani 1 1 d . . .
C62 C 0.7366(4) 0.4224(3) 0.6374(2) 0.0355(17) Uani 1 1 d . . .
C63 C 0.8072(4) 0.4072(3) 0.6674(2) 0.0329(16) Uani 1 1 d . . .
C64 C 0.8484(4) 0.3522(3) 0.6670(2) 0.0351(17) Uani 1 1 d . . .
C65 C 0.8233(4) 0.3137(3) 0.6362(2) 0.0331(16) Uani 1 1 d . . .
C66 C 0.7558(4) 0.3322(3) 0.6054(2) 0.0328(16) Uani 1 1 d . . .
H66 H 0.7388 0.3069 0.5836 0.039 Uiso 1 1 calc R . .
C67 C 0.6394(4) 0.4057(3) 0.57049(19) 0.0350(17) Uani 1 1 d . . .
H67 H 0.6376 0.4489 0.5721 0.042 Uiso 1 1 calc R . .
C68 C 0.6637(5) 0.3915(3) 0.5300(2) 0.0415(18) Uani 1 1 d . . .
H68A H 0.6637 0.3489 0.5265 0.050 Uiso 1 1 calc R . .
H68B H 0.7260 0.4058 0.5288 0.050 Uiso 1 1 calc R . .
C69 C 0.5961(5) 0.4189(4) 0.4961(2) 0.060(2) Uani 1 1 d . . .
H69A H 0.5349 0.4016 0.4958 0.072 Uiso 1 1 calc R . .
H69B H 0.5913 0.4609 0.5012 0.072 Uiso 1 1 calc R . .
C70 C 0.6228(7) 0.4107(5) 0.4579(3) 0.088(3) Uani 1 1 d . . .
H70A H 0.5780 0.4294 0.4376 0.132 Uiso 1 1 calc R . .
H70B H 0.6254 0.3692 0.4523 0.132 Uiso 1 1 calc R . .
H70C H 0.6830 0.4281 0.4579 0.132 Uiso 1 1 calc R . .
C71 C 0.4246(4) 0.3102(3) 0.56474(19) 0.0293(16) Uani 1 1 d . . .
C72 C 0.3657(4) 0.3485(3) 0.57896(18) 0.0297(16) Uani 1 1 d . . .
C73 C 0.3940(4) 0.4047(3) 0.59168(19) 0.0332(16) Uani 1 1 d . . .
C74 C 0.4836(4) 0.4211(3) 0.58937(19) 0.0321(16) Uani 1 1 d . . .
C75 C 0.5443(4) 0.3848(3) 0.57492(19) 0.0290(15) Uani 1 1 d . . .
C76 C 0.5135(4) 0.3302(3) 0.56320(19) 0.0329(16) Uani 1 1 d . . .
H76 H 0.5547 0.3045 0.5535 0.039 Uiso 1 1 calc R . .
C77 C 0.3957(4) 0.2491(3) 0.55036(19) 0.0340(16) Uani 1 1 d . . .
H77 H 0.3279 0.2498 0.5423 0.041 Uiso 1 1 calc R . .
C78 C 0.4362(5) 0.2319(3) 0.5135(2) 0.0372(17) Uani 1 1 d . . .
H78A H 0.4218 0.2628 0.4935 0.045 Uiso 1 1 calc R . .
H78B H 0.5035 0.2301 0.5209 0.045 Uiso 1 1 calc R . .
C79 C 0.4031(5) 0.1748(3) 0.4949(2) 0.053(2) Uani 1 1 d . . .
H79A H 0.3388 0.1792 0.4819 0.064 Uiso 1 1 calc R . .
H79B H 0.4048 0.1452 0.5159 0.064 Uiso 1 1 calc R . .
C80 C 0.4598(6) 0.1531(4) 0.4643(2) 0.068(2) Uani 1 1 d . . .
H80A H 0.4347 0.1163 0.4532 0.101 Uiso 1 1 calc R . .
H80B H 0.5232 0.1474 0.4771 0.101 Uiso 1 1 calc R . .
H80C H 0.4577 0.1818 0.4431 0.101 Uiso 1 1 calc R . .
C81 C 0.1361(5) 0.3139(3) 0.7464(2) 0.0362(17) Uani 1 1 d . . .
H81A H 0.0727 0.3033 0.7489 0.043 Uiso 1 1 calc R . .
H81B H 0.1333 0.3449 0.7262 0.043 Uiso 1 1 calc R . .
C83 C 0.1229(4) 0.2301(3) 0.70283(19) 0.0321(16) Uani 1 1 d . . .
H83A H 0.1050 0.2548 0.6793 0.039 Uiso 1 1 calc R . .
H83B H 0.0668 0.2185 0.7129 0.039 Uiso 1 1 calc R . .
C84 C 0.1716(4) 0.1768(3) 0.6916(2) 0.0390(18) Uani 1 1 d . . .
H84A H 0.1878 0.1516 0.7150 0.047 Uiso 1 1 calc R . .
H84B H 0.1303 0.1547 0.6713 0.047 Uiso 1 1 calc R . .
C86 C 0.3143(5) 0.2268(3) 0.7059(2) 0.0392(18) Uani 1 1 d . . .
H86A H 0.3692 0.2391 0.6951 0.047 Uiso 1 1 calc R . .
H86B H 0.3346 0.2023 0.7294 0.047 Uiso 1 1 calc R . .
C87 C 0.2654(4) 0.2796(3) 0.7179(2) 0.0398(18) Uani 1 1 d . . .
H87A H 0.3067 0.3013 0.7384 0.048 Uiso 1 1 calc R . .
H87B H 0.2486 0.3054 0.6948 0.048 Uiso 1 1 calc R . .
C88 C 0.3016(5) 0.1401(3) 0.6654(2) 0.0399(18) Uani 1 1 d . . .
H88A H 0.2561 0.1135 0.6506 0.048 Uiso 1 1 calc R . .
H88B H 0.3302 0.1201 0.6898 0.048 Uiso 1 1 calc R . .
C89 C 0.5307(5) 0.1375(3) 0.8563(2) 0.0368(17) Uani 1 1 d . . .
H89A H 0.5417 0.1064 0.8764 0.044 Uiso 1 1 calc R . .
H89B H 0.4809 0.1248 0.8353 0.044 Uiso 1 1 calc R . .
C91 C 0.5945(5) 0.1805(3) 0.8024(2) 0.0384(18) Uani 1 1 d . . .
H91A H 0.5658 0.2179 0.8074 0.046 Uiso 1 1 calc R . .
H91B H 0.5508 0.1585 0.7831 0.046 Uiso 1 1 calc R . .
C92 C 0.6814(5) 0.1918(3) 0.7854(2) 0.0398(18) Uani 1 1 d . . .
H92A H 0.6665 0.2133 0.7602 0.048 Uiso 1 1 calc R . .
H92B H 0.7241 0.2156 0.8040 0.048 Uiso 1 1 calc R . .
C94 C 0.7462(5) 0.1047(3) 0.81623(19) 0.0363(17) Uani 1 1 d . . .
H94A H 0.7878 0.1284 0.8355 0.044 Uiso 1 1 calc R . .
H94B H 0.7774 0.0678 0.8122 0.044 Uiso 1 1 calc R . .
C95 C 0.6592(5) 0.0926(3) 0.8320(2) 0.0374(17) Uani 1 1 d . . .
H95A H 0.6175 0.0692 0.8127 0.045 Uiso 1 1 calc R . .
H95B H 0.6730 0.0702 0.8569 0.045 Uiso 1 1 calc R . .
C96 C 0.8063(4) 0.1449(3) 0.75970(19) 0.0341(16) Uani 1 1 d . . .
H96A H 0.8438 0.1092 0.7626 0.041 Uiso 1 1 calc R . .
H96B H 0.8436 0.1767 0.7733 0.041 Uiso 1 1 calc R . .
C97 C 0.8463(5) 0.3896(3) 0.8603(2) 0.050(2) Uani 1 1 d . . .
H97A H 0.8974 0.4081 0.8782 0.060 Uiso 1 1 calc R . .
H97B H 0.8604 0.3479 0.8586 0.060 Uiso 1 1 calc R . .
C99 C 0.9289(5) 0.4233(3) 0.8098(2) 0.0429(19) Uani 1 1 d . . .
H99A H 0.9590 0.3852 0.8086 0.051 Uiso 1 1 calc R . .
H99B H 0.9678 0.4475 0.8297 0.051 Uiso 1 1 calc R . .
C100 C 0.9180(5) 0.4530(3) 0.7692(2) 0.046(2) Uani 1 1 d . . .
H10G H 0.8910 0.4919 0.7709 0.055 Uiso 1 1 calc R . .
H10H H 0.9786 0.4576 0.7612 0.055 Uiso 1 1 calc R . .
C102 C 0.7701(5) 0.4072(3) 0.7519(2) 0.0447(19) Uani 1 1 d . . .
H10K H 0.7331 0.3816 0.7323 0.054 Uiso 1 1 calc R . .
H10L H 0.7368 0.4442 0.7526 0.054 Uiso 1 1 calc R . .
C103 C 0.7820(5) 0.3791(3) 0.7920(2) 0.0460(19) Uani 1 1 d . . .
H10M H 0.7215 0.3732 0.7999 0.055 Uiso 1 1 calc R . .
H10N H 0.8111 0.3407 0.7908 0.055 Uiso 1 1 calc R . .
C104 C 0.8437(5) 0.4477(3) 0.7013(2) 0.0405(18) Uani 1 1 d . . .
H10A H 0.9020 0.4648 0.6964 0.049 Uiso 1 1 calc R . .
H10B H 0.7997 0.4798 0.7021 0.049 Uiso 1 1 calc R . .
C105 C 0.4419(5) 0.5711(3) 0.7466(2) 0.0427(19) Uani 1 1 d . . .
H10C H 0.4182 0.6113 0.7459 0.051 Uiso 1 1 calc R . .
H10D H 0.5067 0.5729 0.7430 0.051 Uiso 1 1 calc R . .
C107 C 0.4380(5) 0.4839(3) 0.7086(2) 0.0425(18) Uani 1 1 d . . .
H10E H 0.4451 0.4609 0.7333 0.051 Uiso 1 1 calc R . .
H10F H 0.4996 0.4930 0.7028 0.051 Uiso 1 1 calc R . .
C108 C 0.3850(5) 0.4486(3) 0.6746(2) 0.0419(18) Uani 1 1 d . . .
H10I H 0.4188 0.4126 0.6709 0.050 Uiso 1 1 calc R . .
H10J H 0.3247 0.4377 0.6811 0.050 Uiso 1 1 calc R . .
C110 C 0.3216(5) 0.5357(3) 0.6437(2) 0.0463(19) Uani 1 1 d . . .
H11E H 0.2610 0.5256 0.6502 0.056 Uiso 1 1 calc R . .
H11F H 0.3121 0.5585 0.6189 0.056 Uiso 1 1 calc R . .
C111 C 0.3748(5) 0.5715(3) 0.6769(2) 0.045(2) Uani 1 1 d . . .
H11A H 0.4345 0.5827 0.6699 0.054 Uiso 1 1 calc R . .
H11B H 0.3406 0.6074 0.6806 0.054 Uiso 1 1 calc R . .
C112 C 0.3270(5) 0.4472(3) 0.6046(2) 0.0393(18) Uani 1 1 d . . .
H11C H 0.3027 0.4730 0.5823 0.047 Uiso 1 1 calc R . .
H11D H 0.2751 0.4258 0.6125 0.047 Uiso 1 1 calc R . .
O120 O 0.1267(4) 0.5377(2) 0.55235(18) 0.0712(17) Uani 1 1 d . . .
H120 H 0.0979 0.5271 0.5304 0.107 Uiso 1 1 calc R . .
C121 C 0.1221(7) 0.5985(4) 0.5555(3) 0.082(3) Uani 1 1 d . . .
H12A H 0.1758 0.6155 0.5460 0.098 Uiso 1 1 calc R . .
H12B H 0.1265 0.6088 0.5837 0.098 Uiso 1 1 calc R . .
C122 C 0.0379(10) 0.6257(5) 0.5332(4) 0.115(4) Uani 1 1 d . . .
H12C H -0.0135 0.6155 0.5469 0.138 Uiso 1 1 calc R . .
H12D H 0.0457 0.6683 0.5353 0.138 Uiso 1 1 calc R . .
C123 C 0.0119(13) 0.6126(6) 0.4939(4) 0.159(7) Uani 1 1 d . . .
H12E H -0.0444 0.6335 0.4836 0.239 Uiso 1 1 calc R . .
H12F H 0.0012 0.5708 0.4910 0.239 Uiso 1 1 calc R . .
H12G H 0.0603 0.6242 0.4792 0.239 Uiso 1 1 calc R . .
O130 O 0.5305(4) 0.0046(3) 0.9210(2) 0.0809(19) Uani 1 1 d . . .
H130 H 0.5704 0.0032 0.9414 0.121 Uiso 1 1 calc R . .
C131 C 0.5419(8) -0.0425(4) 0.8964(3) 0.095(3) Uani 1 1 d D . .
H13A H 0.5661 -0.0755 0.9134 0.114 Uiso 1 1 calc R . .
H13B H 0.5890 -0.0319 0.8803 0.114 Uiso 1 1 calc R . .
C132 C 0.4570(10) -0.0635(8) 0.8683(5) 0.167(6) Uani 1 1 d DU . .
H13C H 0.4736 -0.0963 0.8522 0.200 Uiso 1 1 calc R . .
H13D H 0.4105 -0.0773 0.8837 0.200 Uiso 1 1 calc R . .
C133 C 0.4189(10) -0.0155(7) 0.8419(5) 0.172(6) Uani 1 1 d DU . .
H13E H 0.3638 -0.0289 0.8245 0.258 Uiso 1 1 calc R . .
H13F H 0.4643 -0.0030 0.8259 0.258 Uiso 1 1 calc R . .
H13G H 0.4034 0.0171 0.8579 0.258 Uiso 1 1 calc R . .
O140 O 0.8324(5) 0.5067(3) 0.51641(18) 0.0791(18) Uani 1 1 d . . .
H140 H 0.8457 0.4929 0.4955 0.119 Uiso 1 1 calc R . .
C141 C 0.7708(8) 0.5542(5) 0.5072(3) 0.094(3) Uani 1 1 d . . .
H14A H 0.7139 0.5408 0.4904 0.113 Uiso 1 1 calc R . .
H14B H 0.7989 0.5845 0.4927 0.113 Uiso 1 1 calc R . .
C142 C 0.7496(9) 0.5786(6) 0.5463(4) 0.125(5) Uani 1 1 d . . .
H14C H 0.7266 0.5469 0.5615 0.150 Uiso 1 1 calc R . .
H14D H 0.8066 0.5935 0.5622 0.150 Uiso 1 1 calc R . .
C143 C 0.6843(9) 0.6235(8) 0.5405(5) 0.204(10) Uani 1 1 d . . .
H14E H 0.6711 0.6366 0.5661 0.306 Uiso 1 1 calc R . .
H14F H 0.6281 0.6091 0.5244 0.306 Uiso 1 1 calc R . .
H14G H 0.7083 0.6559 0.5269 0.306 Uiso 1 1 calc R . .
O150 O 0.9340(14) 0.2678(7) 0.8022(6) 0.158(8) Uani 0.50 1 d PD . .
H150 H 0.9333 0.2540 0.7795 0.237 Uiso 0.50 1 calc PR . .
C151 C 0.9966(10) 0.2354(9) 0.8303(5) 0.063(5) Uani 0.50 1 d PD . .
H15A H 0.9749 0.1948 0.8277 0.076 Uiso 0.50 1 calc PR . .
H15B H 1.0554 0.2361 0.8203 0.076 Uiso 0.50 1 calc PR . .
C152 C 1.0177(11) 0.2452(8) 0.8691(5) 0.061(5) Uani 0.50 1 d PD . .
H15C H 0.9997 0.2844 0.8766 0.073 Uiso 0.50 1 calc PR . .
H15D H 1.0831 0.2384 0.8794 0.073 Uiso 0.50 1 calc PR . .
C153 C 0.9585(14) 0.1995(11) 0.8809(9) 0.19(2) Uani 0.50 1 d PD . .
H15E H 0.9643 0.1988 0.9097 0.279 Uiso 0.50 1 calc PR . .
H15F H 0.9768 0.1619 0.8715 0.279 Uiso 0.50 1 calc PR . .
H15G H 0.8949 0.2075 0.8693 0.279 Uiso 0.50 1 calc PR . .
O200 O 0.8692(16) 0.2162(11) 0.8685(10) 0.161(14) Uani 0.33 1 d P . .
O201 O 1.019(3) 0.2023(17) 0.8921(11) 0.167(13) Uiso 0.33 1 d P . .
O202 O 1.007(2) 0.2047(15) 0.8045(11) 0.163(12) Uiso 0.33 1 d P . .
C98A C 0.4791(15) 0.3542(10) 0.7465(6) 0.114(8) Uani 0.50 1 d PDU C 1
H98A H 0.4886 0.3559 0.7754 0.172 Uiso 0.50 1 calc PR C 1
H98B H 0.4182 0.3386 0.7367 0.172 Uiso 0.50 1 calc PR C 1
H98C H 0.4841 0.3933 0.7358 0.172 Uiso 0.50 1 calc PR C 1
C98B C 0.5514(17) 0.3149(12) 0.7332(4) 0.134(5) Uani 0.50 1 d PDU C 1
H98D H 0.5405 0.2741 0.7400 0.161 Uiso 0.50 1 calc PR C 1
H98E H 0.6130 0.3262 0.7466 0.161 Uiso 0.50 1 calc PR C 1
C98C C 0.5446(16) 0.3215(9) 0.6882(4) 0.134(5) Uani 0.50 1 d PDU C 1
H98F H 0.4821 0.3120 0.6750 0.161 Uiso 0.50 1 calc PR C 1
H98G H 0.5581 0.3620 0.6816 0.161 Uiso 0.50 1 calc PR C 1
O98D O 0.6099(12) 0.2826(8) 0.6749(5) 0.047(4) Uani 0.25 1 d PDU C 1
H98H H 0.6041 0.2840 0.6502 0.071 Uiso 0.25 1 calc PR C 1
O98E O 0.5612(14) 0.2769(8) 0.6608(5) 0.047(4) Uani 0.25 1 d PDU D 3
C99A C 0.483(3) 0.327(2) 0.7129(6) 0.084(9) Uani 0.20 1 d PDU E 4
C99B C 0.5996(19) 0.3305(14) 0.7366(8) 0.084(9) Uani 0.30 1 d PDU F 5
H99C H 0.5936 0.3042 0.7139 0.126 Uiso 0.30 1 calc PR F 5
H99D H 0.6555 0.3213 0.7550 0.126 Uiso 0.30 1 calc PR F 5
H99E H 0.6024 0.3706 0.7275 0.126 Uiso 0.30 1 calc PR F 5
C99C C 0.5168(15) 0.3232(11) 0.7577(5) 0.134(5) Uani 0.50 1 d PDU F 5
H99F H 0.4596 0.3290 0.7388 0.161 Uiso 0.50 1 calc PR F 5
H99G H 0.5160 0.2837 0.7688 0.161 Uiso 0.50 1 calc PR F 5
C99D C 0.5241(17) 0.3683(7) 0.7908(5) 0.134(5) Uani 0.50 1 d PDU F 5
H99H H 0.5866 0.3846 0.7957 0.161 Uiso 0.50 1 calc PR F 5
H99I H 0.4808 0.4004 0.7827 0.161 Uiso 0.50 1 calc PR F 5
O99A O 0.5038(15) 0.3426(8) 0.8266(4) 0.051(4) Uani 0.25 1 d PDU F 5
H99J H 0.4519 0.3271 0.8222 0.076 Uiso 0.25 1 calc PR F 5
O99B O 0.4608(13) 0.3586(9) 0.8181(6) 0.051(4) Uani 0.25 1 d PDU G 6

loop_
_atom_site_aniso_label
_atom_site_aniso_U_11
_atom_site_aniso_U_22
_atom_site_aniso_U_33
_atom_site_aniso_U_23
_atom_site_aniso_U_13
_atom_site_aniso_U_12
O2 0.048(3) 0.022(2) 0.047(3) -0.003(2) 0.000(2) 0.000(2)
O4 0.045(3) 0.027(3) 0.039(3) 0.002(2) 0.006(2) -0.004(2)
O12 0.045(3) 0.044(3) 0.038(3) -0.008(2) 0.008(2) 0.014(2)
O14 0.044(3) 0.027(2) 0.047(3) -0.002(2) 0.006(2) 0.004(2)
O22 0.035(3) 0.039(3) 0.062(4) -0.015(3) 0.020(3) 0.001(2)
O24 0.047(3) 0.047(3) 0.054(3) -0.009(3) 0.006(3) 0.015(2)
O32 0.042(3) 0.033(3) 0.037(3) 0.001(2) 0.013(2) 0.000(2)
O34 0.032(3) 0.048(3) 0.069(4) -0.006(3) 0.017(3) -0.010(2)
O42 0.038(3) 0.034(3) 0.044(3) 0.007(2) 0.017(2) 0.001(2)
O44 0.028(3) 0.036(3) 0.051(3) 0.001(2) 0.012(2) -0.002(2)
O52 0.028(3) 0.033(3) 0.049(3) 0.006(2) 0.006(2) -0.003(2)
O54 0.047(3) 0.032(3) 0.028(3) 0.001(2) 0.014(2) -0.006(2)
O62 0.043(3) 0.029(3) 0.056(4) -0.001(2) -0.002(2) 0.000(2)
O64 0.035(3) 0.037(3) 0.049(3) 0.002(2) -0.005(2) 0.000(2)
O72 0.029(3) 0.034(3) 0.068(4) -0.005(3) 0.014(2) -0.002(2)
O74 0.040(3) 0.031(3) 0.054(3) -0.002(2) 0.009(2) -0.002(2)
N82 0.028(3) 0.028(3) 0.041(4) -0.005(3) 0.003(3) 0.001(2)
N85 0.034(3) 0.021(3) 0.053(4) -0.009(3) 0.018(3) -0.009(2)
N90 0.048(4) 0.023(3) 0.034(3) 0.004(3) 0.016(3) 0.010(3)
N93 0.040(3) 0.033(3) 0.031(3) 0.001(3) 0.007(3) 0.008(3)
N98 0.025(3) 0.048(4) 0.045(4) -0.013(3) 0.003(3) 0.003(3)
N101 0.036(3) 0.034(3) 0.044(4) -0.001(3) 0.000(3) -0.002(3)
N106 0.044(4) 0.029(3) 0.045(4) -0.001(3) 0.017(3) -0.001(3)
N109 0.050(4) 0.026(3) 0.038(4) -0.003(3) 0.010(3) 0.005(3)
C1 0.029(4) 0.026(4) 0.039(5) 0.001(3) 0.011(3) 0.004(3)
C2 0.029(4) 0.025(4) 0.037(4) -0.001(3) 0.006(3) -0.001(3)
C3 0.029(4) 0.025(4) 0.040(4) -0.002(3) 0.009(3) -0.001(3)
C4 0.031(4) 0.027(4) 0.031(4) 0.006(3) 0.005(3) 0.005(3)
C5 0.029(4) 0.025(4) 0.032(4) 0.002(3) 0.010(3) 0.005(3)
C6 0.026(4) 0.029(4) 0.037(4) -0.004(3) 0.008(3) 0.005(3)
C7 0.045(4) 0.032(4) 0.034(4) -0.001(3) 0.013(3) -0.001(3)
C8 0.049(4) 0.031(4) 0.039(4) 0.006(3) 0.015(4) 0.002(3)
C9 0.066(5) 0.051(5) 0.052(5) 0.011(4) 0.017(4) 0.003(4)
C10 0.087(7) 0.079(6) 0.044(5) 0.017(5) 0.022(5) -0.006(5)
C11 0.053(5) 0.034(4) 0.020(4) 0.002(3) 0.008(3) 0.012(3)
C12 0.037(4) 0.035(4) 0.032(4) 0.003(3) 0.009(3) 0.013(3)
C13 0.039(4) 0.026(4) 0.029(4) 0.001(3) 0.013(3) 0.003(3)
C14 0.034(4) 0.032(4) 0.033(4) 0.004(3) 0.011(3) 0.004(3)
C15 0.043(4) 0.022(3) 0.028(4) 0.003(3) 0.005(3) 0.003(3)
C16 0.043(4) 0.031(4) 0.037(4) 0.000(3) 0.016(3) 0.010(3)
C17 0.047(4) 0.039(4) 0.036(4) -0.013(4) 0.003(4) 0.017(4)
C18 0.059(5) 0.058(5) 0.038(5) -0.018(4) 0.000(4) 0.021(4)
C19 0.073(6) 0.087(7) 0.065(6) -0.036(5) -0.011(5) 0.038(5)
C20 0.104(8) 0.112(9) 0.081(8) -0.047(7) -0.014(6) 0.043(7)
C21 0.033(4) 0.041(4) 0.042(5) -0.020(4) -0.001(3) 0.001(3)
C22 0.030(4) 0.042(5) 0.056(5) -0.019(4) 0.010(4) -0.001(3)
C23 0.031(4) 0.052(5) 0.041(5) -0.019(4) 0.004(3) 0.001(4)
C24 0.043(4) 0.041(4) 0.045(5) -0.010(4) 0.006(4) 0.012(4)
C25 0.034(4) 0.044(4) 0.037(4) -0.019(4) 0.003(3) 0.004(3)
C26 0.029(4) 0.047(5) 0.040(5) -0.014(4) 0.002(3) 0.008(3)
C27 0.037(4) 0.036(4) 0.048(5) -0.019(3) 0.014(4) -0.002(3)
C28 0.036(4) 0.043(4) 0.057(5) -0.025(4) 0.003(4) 0.005(3)
C29 0.040(5) 0.074(6) 0.061(6) -0.039(5) 0.008(4) 0.005(4)
C30 0.051(5) 0.085(6) 0.064(6) -0.029(5) -0.013(4) 0.016(5)
C31 0.033(4) 0.019(3) 0.040(4) -0.007(3) 0.010(3) -0.001(3)
C32 0.035(4) 0.026(4) 0.037(5) -0.002(3) 0.010(4) -0.001(3)
C33 0.046(5) 0.026(4) 0.040(5) -0.007(3) 0.016(4) -0.003(3)
C34 0.034(4) 0.029(4) 0.052(5) -0.013(4) 0.015(4) -0.005(3)
C35 0.029(4) 0.032(4) 0.047(5) -0.017(3) 0.010(3) -0.002(3)
C36 0.044(5) 0.028(4) 0.034(4) -0.005(3) 0.017(4) 0.005(3)
C37 0.022(3) 0.027(3) 0.030(4) 0.002(3) 0.007(3) 0.003(3)
C38 0.037(4) 0.030(4) 0.034(4) -0.002(3) 0.010(3) 0.006(3)
C39 0.041(4) 0.044(4) 0.036(4) 0.010(3) 0.010(3) 0.011(3)
C40 0.045(5) 0.128(8) 0.050(6) 0.023(5) 0.025(4) 0.018(5)
C41 0.032(4) 0.028(4) 0.031(4) -0.004(3) 0.008(3) -0.006(3)
C42 0.039(4) 0.023(3) 0.029(4) 0.002(3) 0.010(3) -0.005(3)
C43 0.035(4) 0.022(3) 0.042(4) -0.005(3) 0.015(3) -0.007(3)
C44 0.025(4) 0.029(4) 0.043(4) -0.005(3) 0.005(3) -0.001(3)
C45 0.030(4) 0.026(4) 0.035(4) -0.002(3) 0.006(3) -0.008(3)
C46 0.025(4) 0.029(4) 0.037(4) -0.005(3) 0.010(3) -0.007(3)
C47 0.033(4) 0.019(3) 0.035(4) 0.003(3) 0.007(3) -0.004(3)
C48 0.035(4) 0.031(4) 0.033(4) -0.005(3) 0.013(3) 0.004(3)
C49 0.048(4) 0.037(4) 0.033(4) -0.006(3) 0.009(3) -0.002(3)
C50 0.050(5) 0.064(5) 0.054(5) -0.023(4) 0.013(4) -0.016(4)
C51 0.028(4) 0.027(4) 0.042(5) 0.002(3) 0.013(3) 0.003(3)
C52 0.017(3) 0.027(4) 0.048(5) -0.003(3) 0.007(3) 0.000(3)
C53 0.031(4) 0.026(4) 0.032(4) -0.004(3) 0.013(3) 0.008(3)
C54 0.033(4) 0.024(3) 0.036(4) -0.001(3) 0.015(3) 0.000(3)
C55 0.033(4) 0.021(3) 0.035(4) 0.000(3) 0.015(3) 0.009(3)
C56 0.031(4) 0.031(4) 0.030(4) -0.001(3) 0.013(3) 0.010(3)
C57 0.028(4) 0.038(4) 0.045(5) 0.007(3) 0.012(3) 0.000(3)
C58 0.044(5) 0.055(5) 0.059(5) 0.004(4) 0.025(4) 0.002(4)
C59 0.069(7) 0.099(8) 0.141(10) 0.023(7) 0.068(7) 0.017(6)
C60 0.111(15) 0.094(15) 0.075(14) -0.001(12) 0.061(12) 0.015(13)
C60B 0.065(11) 0.075(10) 0.084(11) 0.021(8) 0.030(9) 0.012(8)
C61 0.032(4) 0.032(4) 0.041(5) 0.006(3) 0.007(3) -0.016(3)
C62 0.031(4) 0.023(4) 0.050(5) 0.002(3) 0.002(4) -0.001(3)
C63 0.037(4) 0.025(4) 0.038(4) 0.003(3) 0.010(3) -0.011(3)
C64 0.025(4) 0.036(4) 0.045(5) 0.007(4) 0.004(3) -0.005(3)
C65 0.026(4) 0.035(4) 0.041(4) 0.006(3) 0.012(3) -0.007(3)
C66 0.033(4) 0.030(4) 0.037(4) 0.001(3) 0.013(3) -0.007(3)
C67 0.040(4) 0.029(4) 0.035(4) 0.014(3) 0.001(3) -0.007(3)
C68 0.040(4) 0.044(4) 0.041(5) 0.013(4) 0.008(4) -0.006(3)
C69 0.052(5) 0.095(7) 0.036(5) 0.020(5) 0.014(4) -0.001(5)
C70 0.085(7) 0.105(8) 0.075(7) 0.027(6) 0.015(6) 0.020(6)
C71 0.031(4) 0.025(3) 0.032(4) 0.002(3) 0.008(3) -0.003(3)
C72 0.032(4) 0.029(4) 0.027(4) 0.003(3) 0.002(3) 0.005(3)
C73 0.036(4) 0.034(4) 0.029(4) 0.005(3) 0.004(3) 0.003(3)
C74 0.039(4) 0.023(4) 0.033(4) 0.004(3) 0.002(3) -0.010(3)
C75 0.030(4) 0.024(4) 0.032(4) 0.005(3) 0.005(3) -0.002(3)
C76 0.036(4) 0.030(4) 0.034(4) 0.005(3) 0.009(3) 0.001(3)
C77 0.031(4) 0.032(4) 0.037(4) 0.000(3) 0.001(3) -0.003(3)
C78 0.040(4) 0.036(4) 0.036(4) 0.004(3) 0.008(3) -0.005(3)
C79 0.053(5) 0.060(5) 0.043(5) 0.003(4) -0.001(4) -0.004(4)
C80 0.077(6) 0.068(6) 0.058(6) -0.019(5) 0.013(5) 0.002(5)
C81 0.037(4) 0.033(4) 0.038(4) 0.000(3) 0.002(3) 0.004(3)
C83 0.031(4) 0.032(4) 0.035(4) -0.003(3) 0.010(3) -0.006(3)
C84 0.034(4) 0.035(4) 0.051(5) -0.009(3) 0.017(4) -0.010(3)
C86 0.035(4) 0.039(4) 0.048(5) -0.008(4) 0.019(4) -0.006(3)
C87 0.033(4) 0.034(4) 0.055(5) -0.007(3) 0.015(4) -0.014(3)
C88 0.045(4) 0.022(4) 0.058(5) -0.005(3) 0.025(4) -0.002(3)
C89 0.045(4) 0.032(4) 0.035(4) 0.000(3) 0.013(3) 0.004(3)
C91 0.047(4) 0.026(4) 0.045(5) 0.005(3) 0.015(4) 0.014(3)
C92 0.049(5) 0.027(4) 0.043(5) 0.005(3) 0.005(4) 0.009(3)
C94 0.041(4) 0.031(4) 0.036(4) 0.002(3) 0.005(3) 0.009(3)
C95 0.053(5) 0.024(4) 0.037(4) 0.003(3) 0.010(4) 0.012(3)
C96 0.030(4) 0.039(4) 0.032(4) 0.000(3) 0.001(3) 0.004(3)
C97 0.039(4) 0.059(5) 0.050(5) -0.011(4) 0.001(4) 0.008(4)
C99 0.035(4) 0.049(4) 0.042(5) -0.012(4) -0.005(3) 0.000(3)
C100 0.031(4) 0.036(4) 0.068(6) -0.019(4) 0.002(4) -0.006(3)
C102 0.031(4) 0.046(4) 0.054(5) -0.004(4) -0.002(4) -0.008(3)
C103 0.035(4) 0.047(4) 0.053(5) -0.008(4) 0.000(4) -0.014(4)
C104 0.036(4) 0.030(4) 0.054(5) 0.001(4) 0.005(4) -0.008(3)
C105 0.051(5) 0.029(4) 0.055(5) 0.002(4) 0.028(4) -0.008(3)
C107 0.049(5) 0.034(4) 0.045(5) -0.003(3) 0.009(4) 0.008(3)
C108 0.057(5) 0.025(4) 0.046(5) 0.004(3) 0.012(4) 0.007(3)
C110 0.056(5) 0.029(4) 0.053(5) 0.004(4) 0.008(4) 0.006(4)
C111 0.061(5) 0.025(4) 0.058(5) 0.011(4) 0.033(4) 0.007(3)
C112 0.045(4) 0.034(4) 0.037(4) 0.001(3) 0.002(3) 0.003(3)
O120 0.084(5) 0.062(4) 0.069(4) -0.016(3) 0.017(3) -0.011(3)
C121 0.077(7) 0.054(6) 0.121(9) -0.027(6) 0.038(7) -0.005(5)
C122 0.173(14) 0.076(8) 0.101(10) -0.034(7) 0.037(9) -0.009(8)
C123 0.29(2) 0.087(9) 0.104(12) 0.011(8) 0.030(12) 0.040(11)
O130 0.079(5) 0.084(4) 0.081(5) -0.005(4) 0.018(4) 0.028(4)
C131 0.116(9) 0.073(7) 0.091(8) -0.018(6) 0.006(7) 0.022(6)
C132 0.106(10) 0.176(14) 0.223(16) -0.009(11) 0.041(10) 0.038(9)
C133 0.111(10) 0.182(14) 0.228(16) -0.028(11) 0.041(10) 0.028(9)
O140 0.099(5) 0.076(4) 0.064(4) -0.003(4) 0.019(4) 0.001(4)
C141 0.101(8) 0.098(8) 0.077(8) -0.024(7) -0.003(6) 0.011(7)
C142 0.102(9) 0.118(10) 0.136(11) -0.073(9) -0.032(8) 0.014(8)
C143 0.093(10) 0.25(2) 0.25(2) -0.164(17) -0.049(11) 0.053(12)
O150 0.175(19) 0.101(13) 0.21(2) -0.072(14) 0.060(18) -0.016(13)
C151 0.022(8) 0.097(14) 0.067(14) -0.028(12) -0.002(8) 0.024(9)
C152 0.028(9) 0.090(13) 0.065(14) 0.001(11) 0.006(8) -0.008(9)
C153 0.020(12) 0.23(4) 0.29(5) -0.15(3) -0.022(19) 0.015(18)
O200 0.078(17) 0.13(2) 0.27(4) -0.13(2) 0.004(19) 0.012(14)
C98A 0.130(12) 0.101(11) 0.110(12) 0.002(9) 0.011(9) -0.012(9)
C98B 0.134(6) 0.131(6) 0.136(7) 0.006(5) 0.017(5) 0.005(5)
C98C 0.134(6) 0.131(6) 0.136(7) 0.006(5) 0.017(5) 0.005(5)
O98D 0.055(8) 0.053(6) 0.036(7) -0.021(5) 0.017(6) 0.004(6)
O98E 0.055(8) 0.053(6) 0.036(7) -0.021(5) 0.017(6) 0.004(6)
C99A 0.084(10) 0.088(11) 0.081(10) -0.008(7) 0.018(7) -0.009(7)
C99B 0.084(10) 0.088(11) 0.081(10) -0.008(7) 0.018(7) -0.009(7)
C99C 0.134(6) 0.131(6) 0.136(7) 0.006(5) 0.017(5) 0.005(5)
C99D 0.134(6) 0.131(6) 0.136(7) 0.006(5) 0.017(5) 0.005(5)
O99A 0.051(8) 0.055(7) 0.049(6) 0.004(5) 0.017(6) 0.011(6)
O99B 0.051(8) 0.055(7) 0.049(6) 0.004(5) 0.017(6) 0.011(6)

loop_
_atom_type_symbol
_atom_type_description
_atom_type_scat_dispersion_real
_atom_type_scat_dispersion_imag
_atom_type_scat_source
C C 0.0033 0.0016 'International Tables Vol C Tables 4.2.6.8 and 6.1.1.4'
H H 0.0000 0.0000 'International Tables Vol C Tables 4.2.6.8 and 6.1.1.4'
N N 0.0061 0.0033 'International Tables Vol C Tables 4.2.6.8 and 6.1.1.4'
O O 0.0106 0.0060 'International Tables Vol C Tables 4.2.6.8 and 6.1.1.4'

loop_
_geom_angle_atom_site_label_1
_geom_angle_atom_site_label_2
_geom_angle_atom_site_label_3
_geom_angle
C2 O2 H2 109.5
C4 O4 H4 109.5
C12 O12 H12 109.5
C14 O14 H14 109.5
C22 O22 H22 109.5
C24 O24 H24 109.5
C32 O32 H32 109.5
C34 O34 H34 109.5
C42 O42 H42 109.5
C44 O44 H44 109.5
C52 O52 H52 109.5
C54 O54 H54 109.5
C62 O62 H62 109.5
C64 O64 H64 109.5
C72 O72 H72 109.5
C74 O74 H74 109.5
C87 N82 C83 108.8(5)
C87 N82 C81 111.4(5)
C83 N82 C81 111.5(5)
C86 N85 C88 111.2(5)
C86 N85 C84 108.9(5)
C88 N85 C84 110.2(5)
C91 N90 C95 109.3(5)
C91 N90 C89 110.9(5)
C95 N90 C89 111.1(5)
C92 N93 C94 109.2(5)
C92 N93 C96 111.0(5)
C94 N93 C96 111.9(5)
C97 N98 C103 110.3(6)
C97 N98 C99 111.1(5)
C103 N98 C99 109.6(5)
C100 N101 C102 111.2(6)
C100 N101 C104 110.6(5)
C102 N101 C104 108.8(5)
C107 N106 C111 110.6(5)
C107 N106 C105 109.0(5)
C111 N106 C105 111.1(5)
C108 N109 C110 109.5(5)
C108 N109 C112 110.7(5)
C110 N109 C112 112.3(5)
C2 C1 C6 117.2(6)
C2 C1 C7 122.1(6)
C6 C1 C7 120.6(6)
O2 C2 C1 118.9(6)
O2 C2 C3 119.2(6)
C1 C2 C3 121.9(6)
C4 C3 C2 118.9(6)
C4 C3 C81 121.4(6)
C2 C3 C81 119.6(6)
O4 C4 C3 116.9(6)
O4 C4 C5 121.8(5)
C3 C4 C5 121.3(6)
C6 C5 C4 117.3(6)
C6 C5 C37 119.4(6)
C4 C5 C37 123.3(5)
C1 C6 C5 123.4(6)
C1 C6 H6 118.3
C5 C6 H6 118.3
C8 C7 C1 111.5(5)
C8 C7 C15 114.6(6)
C1 C7 C15 111.5(5)
C8 C7 H7 106.2
C1 C7 H7 106.2
C15 C7 H7 106.2
C9 C8 C7 114.0(6)
C9 C8 H8A 108.7
C7 C8 H8A 108.7
C9 C8 H8B 108.7
C7 C8 H8B 108.7
H8A C8 H8B 107.6
C8 C9 C10 111.6(6)
C8 C9 H9A 109.3
C10 C9 H9A 109.3
C8 C9 H9B 109.3
C10 C9 H9B 109.3
H9A C9 H9B 108.0
C9 C10 H10O 109.5
C9 C10 H10P 109.5
H10O C10 H10P 109.5
C9 C10 H10Q 109.5
H10O C10 H10Q 109.5
H10P C10 H10Q 109.5
C16 C11 C12 116.4(6)
C16 C11 C17 123.2(6)
C12 C11 C17 120.4(6)
O12 C12 C13 119.1(6)
O12 C12 C11 118.2(6)
C13 C12 C11 122.7(6)
C12 C13 C14 118.9(6)
C12 C13 C89 120.5(6)
C14 C13 C89 120.6(6)
O14 C14 C15 122.7(6)
O14 C14 C13 116.9(6)
C15 C14 C13 120.3(6)
C16 C15 C14 118.4(6)
C16 C15 C7 121.2(6)
C14 C15 C7 120.4(6)
C15 C16 C11 123.3(6)
C15 C16 H16 118.3
C11 C16 H16 118.3
C25 C17 C11 111.9(6)
C25 C17 C18 112.8(6)
C11 C17 C18 112.7(6)
C25 C17 H17 106.3
C11 C17 H17 106.3
C18 C17 H17 106.3
C17 C18 C19 112.3(7)
C17 C18 H18A 109.1
C19 C18 H18A 109.1
C17 C18 H18B 109.1
C19 C18 H18B 109.1
H18A C18 H18B 107.9
C20 C19 C18 112.8(8)
C20 C19 H19A 109.0
C18 C19 H19A 109.0
C20 C19 H19B 109.0
C18 C19 H19B 109.0
H19A C19 H19B 107.8
C19 C20 H20A 109.5
C19 C20 H20B 109.5
H20A C20 H20B 109.5
C19 C20 H20C 109.5
H20A C20 H20C 109.5
H20B C20 H20C 109.5
C22 C21 C26 117.5(6)
C22 C21 C27 120.5(7)
C26 C21 C27 122.0(6)
O22 C22 C21 118.7(6)
O22 C22 C23 120.6(6)
C21 C22 C23 120.7(7)
C24 C23 C22 118.9(6)
C24 C23 C97 121.4(7)
C22 C23 C97 119.7(7)
O24 C24 C23 116.2(6)
O24 C24 C25 121.8(7)
C23 C24 C25 122.0(6)
C26 C25 C24 116.3(7)
C26 C25 C17 122.3(6)
C24 C25 C17 121.4(6)
C25 C26 C21 124.5(7)
C25 C26 H26 117.8
C21 C26 H26 117.8
C35 C27 C28 112.2(5)
C35 C27 C21 112.3(5)
C28 C27 C21 113.0(6)
C35 C27 H27 106.3
C28 C27 H27 106.3
C21 C27 H27 106.3
C29 C28 C27 113.9(6)
C29 C28 H28A 108.8
C27 C28 H28A 108.8
C29 C28 H28B 108.8
C27 C28 H28B 108.8
H28A C28 H28B 107.7
C30 C29 C28 112.3(6)
C30 C29 H29A 109.1
C28 C29 H29A 109.1
C30 C29 H29B 109.1
C28 C29 H29B 109.1
H29A C29 H29B 107.9
C29 C30 H30A 109.5
C29 C30 H30B 109.5
H30A C30 H30B 109.5
C29 C30 H30C 109.5
H30A C30 H30C 109.5
H30B C30 H30C 109.5
C32 C31 C36 116.8(6)
C32 C31 C37 122.2(6)
C36 C31 C37 121.1(6)
O32 C32 C31 118.4(6)
O32 C32 C33 119.7(6)
C31 C32 C33 121.9(6)
C34 C33 C32 118.5(6)
C34 C33 C105 122.3(6)
C32 C33 C105 119.3(6)
C35 C34 O34 122.3(6)
C35 C34 C33 122.1(6)
O34 C34 C33 115.6(6)
C34 C35 C36 117.0(6)
C34 C35 C27 122.6(6)
C36 C35 C27 120.4(6)
C31 C36 C35 123.7(6)
C31 C36 H36 118.2
C35 C36 H36 118.2
C38 C37 C5 112.4(5)
C38 C37 C31 113.5(5)
C5 C37 C31 110.4(5)
C38 C37 H37 106.7
C5 C37 H37 106.7
C31 C37 H37 106.7
C39 C38 C37 115.0(5)
C39 C38 H38A 108.5
C37 C38 H38A 108.5
C39 C38 H38B 108.5
C37 C38 H38B 108.5
H38A C38 H38B 107.5
C40 C39 C38 111.7(6)
C40 C39 H39A 109.3
C38 C39 H39A 109.3
C40 C39 H39B 109.3
C38 C39 H39B 109.3
H39A C39 H39B 108.0
C39 C40 H40A 109.5
C39 C40 H40B 109.5
H40A C40 H40B 109.5
C39 C40 H40C 109.5
H40A C40 H40C 109.5
H40B C40 H40C 109.5
C46 C41 C42 117.3(6)
C46 C41 C47 121.7(6)
C42 C41 C47 121.1(6)
O42 C42 C41 122.2(6)
O42 C42 C43 117.0(5)
C41 C42 C43 120.8(6)
C44 C43 C42 118.7(6)
C44 C43 C88 119.9(6)
C42 C43 C88 121.4(6)
C45 C44 O44 118.1(6)
C45 C44 C43 122.7(6)
O44 C44 C43 119.2(6)
C44 C45 C46 116.5(6)
C44 C45 C77 122.2(6)
C46 C45 C77 121.4(6)
C45 C46 C41 124.1(6)
C45 C46 H46 118.0
C41 C46 H46 118.0
C55 C47 C48 112.5(5)
C55 C47 C41 111.2(5)
C48 C47 C41 113.6(5)
C55 C47 H47 106.3
C48 C47 H47 106.3
C41 C47 H47 106.3
C49 C48 C47 112.4(5)
C49 C48 H48A 109.1
C47 C48 H48A 109.1
C49 C48 H48B 109.1
C47 C48 H48B 109.1
H48A C48 H48B 107.9
C48 C49 C50 111.6(6)
C48 C49 H49A 109.3
C50 C49 H49A 109.3
C48 C49 H49B 109.3
C50 C49 H49B 109.3
H49A C49 H49B 108.0
C49 C50 H50A 109.5
C49 C50 H50B 109.5
H50A C50 H50B 109.5
C49 C50 H50C 109.5
H50A C50 H50C 109.5
H50B C50 H50C 109.5
C56 C51 C52 116.7(6)
C56 C51 C57 121.6(6)
C52 C51 C57 121.6(6)
O52 C52 C53 116.8(6)
O52 C52 C51 122.1(6)
C53 C52 C51 121.0(6)
C54 C53 C52 119.1(6)
C54 C53 C96 120.1(6)
C52 C53 C96 120.7(6)
O54 C54 C55 118.4(6)
O54 C54 C53 119.6(6)
C55 C54 C53 122.0(6)
C54 C55 C56 117.0(6)
C54 C55 C47 121.1(6)
C56 C55 C47 121.8(6)
C51 C56 C55 124.1(6)
C51 C56 H56 118.0
C55 C56 H56 118.0
C51 C57 C65 110.9(5)
C51 C57 C58 112.4(6)
C65 C57 C58 113.7(6)
C51 C57 H57 106.4
C65 C57 H57 106.4
C58 C57 H57 106.4
C59 C58 C57 116.1(7)
C59 C58 H58A 108.3
C57 C58 H58A 108.3
C59 C58 H58B 108.3
C57 C58 H58B 108.3
H58A C58 H58B 107.4
C60 C59 C60B 74.4(13)
C60 C59 C58 119.3(13)
C60B C59 C58 119.7(11)
C60 C59 H59A 107.5
C60B C59 H59A 124.4
C58 C59 H59A 107.5
C60 C59 H59B 107.5
C60B C59 H59B 33.8
C58 C59 H59B 107.5
H59A C59 H59B 107.0
C59 C60 H60A 109.5
C59 C60 H60B 109.5
H60A C60 H60B 109.5
C59 C60 H60C 109.5
H60A C60 H60C 109.5
H60B C60 H60C 109.5
C59 C60B H60D 109.5
C59 C60B H60E 109.5
H60D C60B H60E 109.5
C59 C60B H60F 109.5
H60D C60B H60F 109.5
H60E C60B H60F 109.5
C62 C61 C66 118.2(6)
C62 C61 C67 119.4(6)
C66 C61 C67 122.5(6)
O62 C62 C63 116.3(6)
O62 C62 C61 123.5(6)
C63 C62 C61 120.2(6)
C62 C63 C64 119.7(6)
C62 C63 C104 122.9(6)
C64 C63 C104 117.4(6)
C65 C64 O64 119.3(6)
C65 C64 C63 121.5(6)
O64 C64 C63 119.1(6)
C64 C65 C66 116.8(6)
C64 C65 C57 120.2(6)
C66 C65 C57 122.9(6)
C61 C66 C65 123.4(6)
C61 C66 H66 118.3
C65 C66 H66 118.3
C75 C67 C68 112.6(5)
C75 C67 C61 112.0(5)
C68 C67 C61 113.4(6)
C75 C67 H67 106.0
C68 C67 H67 106.0
C61 C67 H67 106.0
C67 C68 C69 112.1(6)
C67 C68 H68A 109.2
C69 C68 H68A 109.2
C67 C68 H68B 109.2
C69 C68 H68B 109.2
H68A C68 H68B 107.9
C70 C69 C68 112.9(7)
C70 C69 H69A 109.0
C68 C69 H69A 109.0
C70 C69 H69B 109.0
C68 C69 H69B 109.0
H69A C69 H69B 107.8
C69 C70 H70A 109.5
C69 C70 H70B 109.5
H70A C70 H70B 109.5
C69 C70 H70C 109.5
H70A C70 H70C 109.5
H70B C70 H70C 109.5
C72 C71 C76 117.0(6)
C72 C71 C77 122.8(6)
C76 C71 C77 120.2(6)
O72 C72 C71 122.4(6)
O72 C72 C73 116.1(5)
C71 C72 C73 121.5(6)
C74 C73 C72 118.0(6)
C74 C73 C112 121.2(6)
C72 C73 C112 120.6(6)
C75 C74 O74 118.3(6)
C75 C74 C73 122.6(6)
O74 C74 C73 119.1(6)
C76 C75 C74 117.1(6)
C76 C75 C67 121.9(6)
C74 C75 C67 120.9(6)
C75 C76 C71 123.8(6)
C75 C76 H76 118.1
C71 C76 H76 118.1
C71 C77 C78 112.1(5)
C71 C77 C45 110.5(5)
C78 C77 C45 113.2(5)
C71 C77 H77 106.9
C78 C77 H77 106.9
C45 C77 H77 106.9
C79 C78 C77 115.5(6)
C79 C78 H78A 108.4
C77 C78 H78A 108.4
C79 C78 H78B 108.4
C77 C78 H78B 108.4
H78A C78 H78B 107.5
C78 C79 C80 113.4(7)
C78 C79 H79A 108.9
C80 C79 H79A 108.9
C78 C79 H79B 108.9
C80 C79 H79B 108.9
H79A C79 H79B 107.7
C79 C80 H80A 109.5
C79 C80 H80B 109.5
H80A C80 H80B 109.5
C79 C80 H80C 109.5
H80A C80 H80C 109.5
H80B C80 H80C 109.5
N82 C81 C3 111.2(5)
N82 C81 H81A 109.4
C3 C81 H81A 109.4
N82 C81 H81B 109.4
C3 C81 H81B 109.4
H81A C81 H81B 108.0
N82 C83 C84 110.1(5)
N82 C83 H83A 109.6
C84 C83 H83A 109.6
N82 C83 H83B 109.6
C84 C83 H83B 109.6
H83A C83 H83B 108.2
N85 C84 C83 111.0(5)
N85 C84 H84A 109.4
C83 C84 H84A 109.4
N85 C84 H84B 109.4
C83 C84 H84B 109.4
H84A C84 H84B 108.0
N85 C86 C87 111.4(6)
N85 C86 H86A 109.4
C87 C86 H86A 109.4
N85 C86 H86B 109.4
C87 C86 H86B 109.4
H86A C86 H86B 108.0
N82 C87 C86 110.8(5)
N82 C87 H87A 109.5
C86 C87 H87A 109.5
N82 C87 H87B 109.5
C86 C87 H87B 109.5
H87A C87 H87B 108.1
N85 C88 C43 112.0(5)
N85 C88 H88A 109.2
C43 C88 H88A 109.2
N85 C88 H88B 109.2
C43 C88 H88B 109.2
H88A C88 H88B 107.9
N90 C89 C13 110.1(5)
N90 C89 H89A 109.6
C13 C89 H89A 109.6
N90 C89 H89B 109.6
C13 C89 H89B 109.6
H89A C89 H89B 108.1
N90 C91 C92 110.8(5)
N90 C91 H91A 109.5
C92 C91 H91A 109.5
N90 C91 H91B 109.5
C92 C91 H91B 109.5
H91A C91 H91B 108.1
N93 C92 C91 109.2(5)
N93 C92 H92A 109.8
C91 C92 H92A 109.8
N93 C92 H92B 109.8
C91 C92 H92B 109.8
H92A C92 H92B 108.3
N93 C94 C95 109.2(5)
N93 C94 H94A 109.8
C95 C94 H94A 109.8
N93 C94 H94B 109.8
C95 C94 H94B 109.8
H94A C94 H94B 108.3
N90 C95 C94 109.6(5)
N90 C95 H95A 109.7
C94 C95 H95A 109.7
N90 C95 H95B 109.7
C94 C95 H95B 109.7
H95A C95 H95B 108.2
N93 C96 C53 111.5(5)
N93 C96 H96A 109.3
C53 C96 H96A 109.3
N93 C96 H96B 109.3
C53 C96 H96B 109.3
H96A C96 H96B 108.0
N98 C97 C23 111.8(6)
N98 C97 H97A 109.3
C23 C97 H97A 109.3
N98 C97 H97B 109.3
C23 C97 H97B 109.3
H97A C97 H97B 107.9
N98 C99 C100 109.4(5)
N98 C99 H99A 109.8
C100 C99 H99A 109.8
N98 C99 H99B 109.8
C100 C99 H99B 109.8
H99A C99 H99B 108.2
N101 C100 C99 110.2(6)
N101 C100 H10G 109.6
C99 C100 H10G 109.6
N101 C100 H10H 109.6
C99 C100 H10H 109.6
H10G C100 H10H 108.1
N101 C102 C103 111.0(6)
N101 C102 H10K 109.4
C103 C102 H10K 109.4
N101 C102 H10L 109.4
C103 C102 H10L 109.4
H10K C102 H10L 108.0
N98 C103 C102 110.4(6)
N98 C103 H10M 109.6
C102 C103 H10M 109.6
N98 C103 H10N 109.6
C102 C103 H10N 109.6
H10M C103 H10N 108.1
N101 C104 C63 112.6(5)
N101 C104 H10A 109.1
C63 C104 H10A 109.1
N101 C104 H10B 109.1
C63 C104 H10B 109.1
H10A C104 H10B 107.8
N106 C105 C33 111.8(5)
N106 C105 H10C 109.3
C33 C105 H10C 109.3
N106 C105 H10D 109.3
C33 C105 H10D 109.3
H10C C105 H10D 107.9
N106 C107 C108 109.9(6)
N106 C107 H10E 109.7
C108 C107 H10E 109.7
N106 C107 H10F 109.7
C108 C107 H10F 109.7
H10E C107 H10F 108.2
N109 C108 C107 110.3(5)
N109 C108 H10I 109.6
C107 C108 H10I 109.6
N109 C108 H10J 109.6
C107 C108 H10J 109.6
H10I C108 H10J 108.1
N109 C110 C111 109.6(6)
N109 C110 H11E 109.7
C111 C110 H11E 109.7
N109 C110 H11F 109.7
C111 C110 H11F 109.7
H11E C110 H11F 108.2
N106 C111 C110 109.8(5)
N106 C111 H11A 109.7
C110 C111 H11A 109.7
N106 C111 H11B 109.7
C110 C111 H11B 109.7
H11A C111 H11B 108.2
N109 C112 C73 110.3(5)
N109 C112 H11C 109.6
C73 C112 H11C 109.6
N109 C112 H11D 109.6
C73 C112 H11D 109.6
H11C C112 H11D 108.1
C121 O120 H120 109.5
O120 C121 C122 115.2(9)
O120 C121 H12A 108.5
C122 C121 H12A 108.5
O120 C121 H12B 108.5
C122 C121 H12B 108.5
H12A C121 H12B 107.5
C123 C122 C121 119.2(12)
C123 C122 H12C 107.5
C121 C122 H12C 107.5
C123 C122 H12D 107.5
C121 C122 H12D 107.5
H12C C122 H12D 107.0
C122 C123 H12E 109.5
C122 C123 H12F 109.5
H12E C123 H12F 109.5
C122 C123 H12G 109.5
H12E C123 H12G 109.5
H12F C123 H12G 109.5
C131 O130 H130 109.5
O130 C131 C132 117.1(10)
O130 C131 H13A 108.0
C132 C131 H13A 108.0
O130 C131 H13B 108.0
C132 C131 H13B 108.0
H13A C131 H13B 107.3
C133 C132 C131 109.9(15)
C133 C132 H13C 109.7
C131 C132 H13C 109.7
C133 C132 H13D 109.7
C131 C132 H13D 109.7
H13C C132 H13D 108.2
C132 C133 H13E 109.5
C132 C133 H13F 109.5
H13E C133 H13F 109.5
C132 C133 H13G 109.5
H13E C133 H13G 109.5
H13F C133 H13G 109.5
C141 O140 H140 109.5
O140 C141 C142 107.6(9)
O140 C141 H14A 110.2
C142 C141 H14A 110.2
O140 C141 H14B 110.2
C142 C141 H14B 110.2
H14A C141 H14B 108.5
C143 C142 C141 112.2(12)
C143 C142 H14C 109.2
C141 C142 H14C 109.2
C143 C142 H14D 109.2
C141 C142 H14D 109.2
H14C C142 H14D 107.9
C142 C143 H14E 109.5
C142 C143 H14F 109.5
H14E C143 H14F 109.5
C142 C143 H14G 109.5
H14E C143 H14G 109.5
H14F C143 H14G 109.5
C151 O150 H150 109.5
C152 C151 O150 127.0(17)
C152 C151 H15A 105.6
O150 C151 H15A 105.6
C152 C151 H15B 105.6
O150 C151 H15B 105.6
H15A C151 H15B 106.1
C151 C152 C153 95.7(18)
C151 C152 H15C 112.6
C153 C152 H15C 112.6
C151 C152 H15D 112.6
C153 C152 H15D 112.6
H15C C152 H15D 110.1
C152 C153 H15E 109.5
C152 C153 H15F 109.5
H15E C153 H15F 109.5
C152 C153 H15G 109.5
H15E C153 H15G 109.5
H15F C153 H15G 109.5
C98B C98A H98A 109.5
C98B C98A H98B 109.5
H98A C98A H98B 109.5
C98B C98A H98C 109.5
H98A C98A H98C 109.5
H98B C98A H98C 109.5
C98A C98B C98C 107.8(7)
C98A C98B H98D 110.1
C98C C98B H98D 110.1
C98A C98B H98E 110.1
C98C C98B H98E 110.1
H98D C98B H98E 108.5
O98D C98C C98B 108.6(7)
O98D C98C H98F 110.0
C98B C98C H98F 110.0
O98D C98C H98G 110.0
C98B C98C H98G 110.0
H98F C98C H98G 108.4
C98C O98D H98H 109.5
C99C C99B H99C 109.5
C99C C99B H99D 109.5
H99C C99B H99D 109.5
C99C C99B H99E 109.5
H99C C99B H99E 109.5
H99D C99B H99E 109.5
C99D C99C C99B 108.1(7)
C99D C99C H99F 110.1
C99B C99C H99F 110.1
C99D C99C H99G 110.1
C99B C99C H99G 110.1
H99F C99C H99G 108.4
O99A C99D C99C 110.7(8)
O99A C99D H99H 109.5
C99C C99D H99H 109.5
O99A C99D H99I 109.5
C99C C99D H99I 109.5
H99H C99D H99I 108.1
C99D O99A H99J 109.5

loop_
_geom_bond_atom_site_label_1
_geom_bond_atom_site_label_2
_geom_bond_distance
O2 C2 1.381(7)
O2 H2 0.8400
O4 C4 1.371(7)
O4 H4 0.8400
O12 C12 1.380(7)
O12 H12 0.8400
O14 C14 1.373(8)
O14 H14 0.8400
O22 C22 1.361(9)
O22 H22 0.8400
O24 C24 1.386(8)
O24 H24 0.8400
O32 C32 1.378(8)
O32 H32 0.8400
O34 C34 1.385(8)
O34 H34 0.8400
O42 C42 1.372(7)
O42 H42 0.8400
O44 C44 1.389(7)
O44 H44 0.8400
O52 C52 1.371(7)
O52 H52 0.8400
O54 C54 1.378(7)
O54 H54 0.8400
O62 C62 1.367(8)
O62 H62 0.8400
O64 C64 1.385(8)
O64 H64 0.8400
O72 C72 1.378(7)
O72 H72 0.8400
O74 C74 1.392(7)
O74 H74 0.8400
N82 C87 1.463(8)
N82 C83 1.471(8)
N82 C81 1.474(8)
N85 C86 1.469(8)
N85 C88 1.469(8)
N85 C84 1.472(8)
N90 C91 1.466(8)
N90 C95 1.473(8)
N90 C89 1.480(8)
N93 C92 1.470(8)
N93 C94 1.470(8)
N93 C96 1.484(8)
N98 C97 1.458(9)
N98 C103 1.464(8)
N98 C99 1.467(9)
N101 C100 1.467(8)
N101 C102 1.469(9)
N101 C104 1.470(9)
N106 C107 1.461(8)
N106 C111 1.473(9)
N106 C105 1.481(9)
N109 C108 1.458(8)
N109 C110 1.471(8)
N109 C112 1.480(8)
C1 C2 1.387(9)
C1 C6 1.396(9)
C1 C7 1.531(9)
C2 C3 1.401(9)
C3 C4 1.398(9)
C3 C81 1.505(9)
C4 C5 1.401(9)
C5 C6 1.398(9)
C5 C37 1.530(8)
C6 H6 0.9500
C7 C8 1.529(9)
C7 C15 1.533(9)
C7 H7 1.0000
C8 C9 1.501(9)
C8 H8A 0.9900
C8 H8B 0.9900
C9 C10 1.537(11)
C9 H9A 0.9900
C9 H9B 0.9900
C10 H10O 0.9800
C10 H10P 0.9800
C10 H10Q 0.9800
C11 C16 1.399(9)
C11 C12 1.400(9)
C11 C17 1.520(10)
C12 C13 1.386(9)
C13 C14 1.406(9)
C13 C89 1.516(9)
C14 C15 1.401(9)
C15 C16 1.384(9)
C16 H16 0.9500
C17 C25 1.509(10)
C17 C18 1.528(10)
C17 H17 1.0000
C18 C19 1.543(11)
C18 H18A 0.9900
C18 H18B 0.9900
C19 C20 1.511(12)
C19 H19A 0.9900
C19 H19B 0.9900
C20 H20A 0.9800
C20 H20B 0.9800
C20 H20C 0.9800
C21 C22 1.390(10)
C21 C26 1.394(10)
C21 C27 1.538(9)
C22 C23 1.417(10)
C23 C24 1.394(10)
C23 C97 1.512(10)
C24 C25 1.403(10)
C25 C26 1.390(9)
C26 H26 0.9500
C27 C35 1.536(10)
C27 C28 1.538(9)
C27 H27 1.0000
C28 C29 1.525(10)
C28 H28A 0.9900
C28 H28B 0.9900
C29 C30 1.512(11)
C29 H29A 0.9900
C29 H29B 0.9900
C30 H30A 0.9800
C30 H30B 0.9800
C30 H30C 0.9800
C31 C32 1.383(9)
C31 C36 1.392(9)
C31 C37 1.531(9)
C32 C33 1.404(9)
C33 C34 1.395(10)
C33 C105 1.524(9)
C34 C35 1.373(10)
C35 C36 1.405(9)
C36 H36 0.9500
C37 C38 1.527(9)
C37 H37 1.0000
C38 C39 1.522(9)
C38 H38A 0.9900
C38 H38B 0.9900
C39 C40 1.498(10)
C39 H39A 0.9900
C39 H39B 0.9900
C40 H40A 0.9800
C40 H40B 0.9800
C40 H40C 0.9800
C41 C46 1.390(9)
C41 C42 1.395(9)
C41 C47 1.534(9)
C42 C43 1.397(9)
C43 C44 1.391(9)
C43 C88 1.518(9)
C44 C45 1.378(9)
C45 C46 1.385(9)
C45 C77 1.542(9)
C46 H46 0.9500
C47 C55 1.522(9)
C47 C48 1.527(9)
C47 H47 1.0000
C48 C49 1.517(9)
C48 H48A 0.9900
C48 H48B 0.9900
C49 C50 1.542(10)
C49 H49A 0.9900
C49 H49B 0.9900
C50 H50A 0.9800
C50 H50B 0.9800
C50 H50C 0.9800
C51 C56 1.391(9)
C51 C52 1.414(9)
C51 C57 1.513(9)
C52 C53 1.397(9)
C53 C54 1.397(9)
C53 C96 1.519(9)
C54 C55 1.385(9)
C55 C56 1.397(9)
C56 H56 0.9500
C57 C65 1.527(9)
C57 C58 1.545(10)
C57 H57 1.0000
C58 C59 1.477(11)
C58 H58A 0.9900
C58 H58B 0.9900
C59 C60 1.392(16)
C59 C60B 1.417(15)
C59 H59A 0.9900
C59 H59B 0.9900
C60 H60A 0.9800
C60 H60B 0.9800
C60 H60C 0.9800
C60B H60D 0.9800
C60B H60E 0.9800
C60B H60F 0.9800
C61 C62 1.393(9)
C61 C66 1.394(9)
C61 C67 1.540(9)
C62 C63 1.388(9)
C63 C64 1.410(9)
C63 C104 1.523(9)
C64 C65 1.382(9)
C65 C66 1.398(9)
C66 H66 0.9500
C67 C75 1.524(9)
C67 C68 1.529(10)
C67 H67 1.0000
C68 C69 1.542(10)
C68 H68A 0.9900
C68 H68B 0.9900
C69 C70 1.445(12)
C69 H69A 0.9900
C69 H69B 0.9900
C70 H70A 0.9800
C70 H70B 0.9800
C70 H70C 0.9800
C71 C72 1.387(9)
C71 C76 1.409(9)
C71 C77 1.531(9)
C72 C73 1.410(9)
C73 C74 1.398(9)
C73 C112 1.515(9)
C74 C75 1.381(9)
C75 C76 1.377(9)
C76 H76 0.9500
C77 C78 1.539(9)
C77 H77 1.0000
C78 C79 1.512(10)
C78 H78A 0.9900
C78 H78B 0.9900
C79 C80 1.532(11)
C79 H79A 0.9900
C79 H79B 0.9900
C80 H80A 0.9800
C80 H80B 0.9800
C80 H80C 0.9800
C81 H81A 0.9900
C81 H81B 0.9900
C83 C84 1.508(9)
C83 H83A 0.9900
C83 H83B 0.9900
C84 H84A 0.9900
C84 H84B 0.9900
C86 C87 1.512(9)
C86 H86A 0.9900
C86 H86B 0.9900
C87 H87A 0.9900
C87 H87B 0.9900
C88 H88A 0.9900
C88 H88B 0.9900
C89 H89A 0.9900
C89 H89B 0.9900
C91 C92 1.523(9)
C91 H91A 0.9900
C91 H91B 0.9900
C92 H92A 0.9900
C92 H92B 0.9900
C94 C95 1.508(9)
C94 H94A 0.9900
C94 H94B 0.9900
C95 H95A 0.9900
C95 H95B 0.9900
C96 H96A 0.9900
C96 H96B 0.9900
C97 H97A 0.9900
C97 H97B 0.9900
C99 C100 1.536(10)
C99 H99A 0.9900
C99 H99B 0.9900
C100 H10G 0.9900
C100 H10H 0.9900
C102 C103 1.505(10)
C102 H10K 0.9900
C102 H10L 0.9900
C103 H10M 0.9900
C103 H10N 0.9900
C104 H10A 0.9900
C104 H10B 0.9900
C105 H10C 0.9900
C105 H10D 0.9900
C107 C108 1.530(10)
C107 H10E 0.9900
C107 H10F 0.9900
C108 H10I 0.9900
C108 H10J 0.9900
C110 C111 1.520(10)
C110 H11E 0.9900
C110 H11F 0.9900
C111 H11A 0.9900
C111 H11B 0.9900
C112 H11C 0.9900
C112 H11D 0.9900
O120 C121 1.410(10)
O120 H120 0.8400
C121 C122 1.493(15)
C121 H12A 0.9900
C121 H12B 0.9900
C122 C123 1.373(15)
C122 H12C 0.9900
C122 H12D 0.9900
C123 H12E 0.9800
C123 H12F 0.9800
C123 H12G 0.9800
O130 C131 1.405(11)
O130 H130 0.8400
C131 C132 1.535(15)
C131 H13A 0.9900
C131 H13B 0.9900
C132 C133 1.484(16)
C132 H13C 0.9900
C132 H13D 0.9900
C133 H13E 0.9800
C133 H13F 0.9800
C133 H13G 0.9800
O140 C141 1.429(11)
O140 H140 0.8400
C141 C142 1.538(15)
C141 H14A 0.9900
C141 H14B 0.9900
C142 C143 1.411(16)
C142 H14C 0.9900
C142 H14D 0.9900
C143 H14E 0.9800
C143 H14F 0.9800
C143 H14G 0.9800
O150 C151 1.434(5)
O150 H150 0.8400
C151 C152 1.338(15)
C151 H15A 0.9900
C151 H15B 0.9900
C152 C153 1.471(19)
C152 H15C 0.9900
C152 H15D 0.9900
C153 H15E 0.9800
C153 H15F 0.9800
C153 H15G 0.9800
C98A C98B 1.532(5)
C98A H98A 0.9800
C98A H98B 0.9800
C98A H98C 0.9800
C98B C98C 1.539(5)
C98B H98D 0.9900
C98B H98E 0.9900
C98C O98D 1.450(5)
C98C H98F 0.9900
C98C H98G 0.9900
O98D H98H 0.8400
C99B C99C 1.535(5)
C99B H99C 0.9800
C99B H99D 0.9800
C99B H99E 0.9800
C99C C99D 1.534(5)
C99C H99F 0.9900
C99C H99G 0.9900
C99D O99A 1.441(5)
C99D H99H 0.9900
C99D H99I 0.9900
O99A H99J 0.8400

loop_
_geom_hbond_atom_site_label_D
_geom_hbond_atom_site_label_H
_geom_hbond_atom_site_label_A
_geom_hbond_distance_DH
_geom_hbond_distance_HA
_geom_hbond_distance_DA
_geom_hbond_angle_DHA
_geom_hbond_site_symmetry_A
O2 H2 N82 0.84 1.89 2.603(7) 141.5 .
O4 H4 O32 0.84 1.91 2.753(6) 179.0 .
O12 H12 N90 0.84 1.86 2.601(7) 146.4 .
O14 H14 O2 0.84 1.89 2.734(6) 177.3 .
O22 H22 N98 0.84 1.87 2.619(7) 147.2 .
O24 H24 O12 0.84 1.86 2.691(7) 169.7 .
O32 H32 N106 0.84 1.89 2.648(7) 148.5 .
O34 H34 O22 0.84 2.00 2.803(7) 160.7 .
O42 H42 O54 0.84 1.93 2.759(6) 169.4 .
O44 H44 N85 0.84 1.89 2.642(7) 148.3 .
O52 H52 O64 0.84 1.84 2.671(6) 172.5 .
O54 H54 N93 0.84 1.86 2.613(7) 149.1 .
O62 H62 O74 0.84 2.00 2.808(6) 161.8 .
O64 H64 N101 0.84 1.87 2.590(7) 143.7 .
O72 H72 O44 0.84 1.89 2.723(6) 168.7 .
O74 H74 N109 0.84 1.84 2.597(7) 148.3 .
O120 H120 O140 0.84 2.19 2.733(9) 122.0 3_666
O130 H130 O140 0.84 1.87 2.707(9) 172.9 2_646
O140 H140 O120 0.84 1.89 2.733(9) 178.8 3_666
O150 H150 O52 0.84 2.03 2.852(18) 166.0 .

loop_
_geom_torsion_atom_site_label_1
_geom_torsion_atom_site_label_2
_geom_torsion_atom_site_label_3
_geom_torsion_atom_site_label_4
_geom_torsion
C6 C1 C2 O2 176.2(5)
C7 C1 C2 O2 -4.4(9)
C6 C1 C2 C3 -3.8(9)
C7 C1 C2 C3 175.6(6)
O2 C2 C3 C4 -177.6(6)
C1 C2 C3 C4 2.4(9)
O2 C2 C3 C81 5.4(9)
C1 C2 C3 C81 -174.5(6)
C2 C3 C4 O4 -178.9(5)
C81 C3 C4 O4 -2.1(9)
C2 C3 C4 C5 0.2(9)
C81 C3 C4 C5 177.0(6)
O4 C4 C5 C6 178.0(5)
C3 C4 C5 C6 -1.1(9)
O4 C4 C5 C37 1.0(9)
C3 C4 C5 C37 -178.0(6)
C2 C1 C6 C5 2.9(9)
C7 C1 C6 C5 -176.5(6)
C4 C5 C6 C1 -0.5(9)
C37 C5 C6 C1 176.6(6)
C2 C1 C7 C8 -136.5(6)
C6 C1 C7 C8 42.9(8)
C2 C1 C7 C15 94.0(7)
C6 C1 C7 C15 -86.6(7)
C1 C7 C8 C9 169.4(6)
C15 C7 C8 C9 -62.8(8)
C7 C8 C9 C10 -175.4(7)
C16 C11 C12 O12 179.4(6)
C17 C11 C12 O12 1.4(9)
C16 C11 C12 C13 0.2(10)
C17 C11 C12 C13 -177.8(6)
O12 C12 C13 C14 -178.2(6)
C11 C12 C13 C14 1.0(10)
O12 C12 C13 C89 4.7(9)
C11 C12 C13 C89 -176.1(6)
C12 C13 C14 O14 -179.5(6)
C89 C13 C14 O14 -2.4(9)
C12 C13 C14 C15 -2.4(9)
C89 C13 C14 C15 174.7(6)
O14 C14 C15 C16 179.5(6)
C13 C14 C15 C16 2.6(9)
O14 C14 C15 C7 -1.6(9)
C13 C14 C15 C7 -178.5(6)
C8 C7 C15 C16 -39.4(8)
C1 C7 C15 C16 88.4(7)
C8 C7 C15 C14 141.7(6)
C1 C7 C15 C14 -90.5(7)
C14 C15 C16 C11 -1.4(10)
C7 C15 C16 C11 179.7(6)
C12 C11 C16 C15 0.0(10)
C17 C11 C16 C15 177.9(6)
C16 C11 C17 C25 -87.8(8)
C12 C11 C17 C25 90.1(7)
C16 C11 C17 C18 40.7(9)
C12 C11 C17 C18 -141.5(6)
C25 C17 C18 C19 -65.9(8)
C11 C17 C18 C19 166.2(7)
C17 C18 C19 C20 173.9(8)
C26 C21 C22 O22 177.7(6)
C27 C21 C22 O22 -2.8(10)
C26 C21 C22 C23 -2.7(10)
C27 C21 C22 C23 176.8(6)
O22 C22 C23 C24 -175.9(6)
C21 C22 C23 C24 4.5(10)
O22 C22 C23 C97 5.7(10)
C21 C22 C23 C97 -173.9(6)
C22 C23 C24 O24 177.9(6)
C97 C23 C24 O24 -3.8(10)
C22 C23 C24 C25 -3.9(10)
C97 C23 C24 C25 174.4(6)
O24 C24 C25 C26 179.6(6)
C23 C24 C25 C26 1.5(10)
O24 C24 C25 C17 0.7(10)
C23 C24 C25 C17 -177.4(6)
C11 C17 C25 C26 87.3(7)
C18 C17 C25 C26 -41.1(9)
C11 C17 C25 C24 -93.8(8)
C18 C17 C25 C24 137.8(7)
C24 C25 C26 C21 0.4(10)
C17 C25 C26 C21 179.3(6)
C22 C21 C26 C25 0.3(10)
C27 C21 C26 C25 -179.2(6)
C22 C21 C27 C35 93.8(8)
C26 C21 C27 C35 -86.7(8)
C22 C21 C27 C28 -138.1(7)
C26 C21 C27 C28 41.4(9)
C35 C27 C28 C29 -170.7(6)
C21 C27 C28 C29 61.2(8)
C27 C28 C29 C30 177.8(7)
C36 C31 C32 O32 -179.4(5)
C37 C31 C32 O32 1.4(9)
C36 C31 C32 C33 0.4(9)
C37 C31 C32 C33 -178.9(5)
O32 C32 C33 C34 -177.5(5)
C31 C32 C33 C34 2.7(9)
O32 C32 C33 C105 3.6(9)
C31 C32 C33 C105 -176.2(6)
C32 C33 C34 C35 -4.5(9)
C105 C33 C34 C35 174.4(6)
C32 C33 C34 O34 177.0(5)
C105 C33 C34 O34 -4.1(9)
O34 C34 C35 C36 -178.7(6)
C33 C34 C35 C36 2.9(9)
O34 C34 C35 C27 4.2(10)
C33 C34 C35 C27 -174.2(6)
C28 C27 C35 C34 137.1(7)
C21 C27 C35 C34 -94.4(8)
C28 C27 C35 C36 -39.9(8)
C21 C27 C35 C36 88.5(7)
C32 C31 C36 C35 -2.0(9)
C37 C31 C36 C35 177.2(6)
C34 C35 C36 C31 0.4(9)
C27 C35 C36 C31 177.6(6)
C6 C5 C37 C38 -36.6(8)
C4 C5 C37 C38 140.3(6)
C6 C5 C37 C31 91.2(7)
C4 C5 C37 C31 -91.9(7)
C32 C31 C37 C38 -143.5(6)
C36 C31 C37 C38 37.2(8)
C32 C31 C37 C5 89.3(7)
C36 C31 C37 C5 -89.9(7)
C5 C37 C38 C39 -57.0(7)
C31 C37 C38 C39 176.9(5)
C37 C38 C39 C40 161.9(6)
C46 C41 C42 O42 -178.3(5)
C47 C41 C42 O42 1.6(9)
C46 C41 C42 C43 2.3(9)
C47 C41 C42 C43 -177.8(6)
O42 C42 C43 C44 178.6(5)
C41 C42 C43 C44 -2.1(9)
O42 C42 C43 C88 -4.4(9)
C41 C42 C43 C88 175.0(6)
C42 C43 C44 C45 1.1(9)
C88 C43 C44 C45 -176.0(6)
C42 C43 C44 O44 -179.8(5)
C88 C43 C44 O44 3.1(9)
O44 C44 C45 C46 -179.6(5)
C43 C44 C45 C46 -0.5(9)
O44 C44 C45 C77 1.1(9)
C43 C44 C45 C77 -179.8(6)
C44 C45 C46 C41 0.8(9)
C77 C45 C46 C41 -179.8(6)
C42 C41 C46 C45 -1.7(9)
C47 C41 C46 C45 178.4(6)
C46 C41 C47 C55 86.0(7)
C42 C41 C47 C55 -93.9(7)
C46 C41 C47 C48 -42.2(8)
C42 C41 C47 C48 137.9(6)
C55 C47 C48 C49 168.5(5)
C41 C47 C48 C49 -64.0(7)
C47 C48 C49 C50 -169.0(6)
C56 C51 C52 O52 178.8(5)
C57 C51 C52 O52 -1.2(9)
C56 C51 C52 C53 1.4(9)
C57 C51 C52 C53 -178.6(6)
O52 C52 C53 C54 -179.6(5)
C51 C52 C53 C54 -2.2(9)
O52 C52 C53 C96 -3.0(8)
C51 C52 C53 C96 174.5(5)
C52 C53 C54 O54 -178.9(5)
C96 C53 C54 O54 4.5(8)
C52 C53 C54 C55 3.0(9)
C96 C53 C54 C55 -173.7(5)
O54 C54 C55 C56 178.9(5)
C53 C54 C55 C56 -3.0(9)
O54 C54 C55 C47 -1.5(8)
C53 C54 C55 C47 176.6(5)
C48 C47 C55 C54 -137.7(6)
C41 C47 C55 C54 93.5(7)
C48 C47 C55 C56 41.8(8)
C41 C47 C55 C56 -86.9(7)
C52 C51 C56 C55 -1.5(9)
C57 C51 C56 C55 178.5(6)
C54 C55 C56 C51 2.3(9)
C47 C55 C56 C51 -177.3(5)
C56 C51 C57 C65 89.5(7)
C52 C51 C57 C65 -90.5(7)
C56 C51 C57 C58 -39.1(8)
C52 C51 C57 C58 140.9(6)
C51 C57 C58 C59 -174.2(7)
C65 C57 C58 C59 58.7(9)
C57 C58 C59 C60 153.3(16)
C57 C58 C59 C60B 65.4(13)
C66 C61 C62 O62 -178.4(6)
C67 C61 C62 O62 2.0(10)
C66 C61 C62 C63 4.7(9)
C67 C61 C62 C63 -174.9(6)
O62 C62 C63 C64 176.9(6)
C61 C62 C63 C64 -5.9(10)
O62 C62 C63 C104 -3.5(9)
C61 C62 C63 C104 173.6(6)
C62 C63 C64 C65 3.2(10)
C104 C63 C64 C65 -176.3(6)
C62 C63 C64 O64 -177.2(6)
C104 C63 C64 O64 3.3(9)
O64 C64 C65 C66 -179.0(5)
C63 C64 C65 C66 0.6(9)
O64 C64 C65 C57 3.1(9)
C63 C64 C65 C57 -177.3(6)
C51 C57 C65 C64 89.7(7)
C58 C57 C65 C64 -142.4(6)
C51 C57 C65 C66 -88.0(8)
C58 C57 C65 C66 39.8(8)
C62 C61 C66 C65 -0.8(9)
C67 C61 C66 C65 178.8(6)
C64 C65 C66 C61 -1.8(9)
C57 C65 C66 C61 176.0(6)
C62 C61 C67 C75 -93.7(7)
C66 C61 C67 C75 86.6(8)
C62 C61 C67 C68 137.5(6)
C66 C61 C67 C68 -42.2(8)
C75 C67 C68 C69 59.1(8)
C61 C67 C68 C69 -172.4(6)
C67 C68 C69 C70 174.4(7)
C76 C71 C72 O72 177.6(6)
C77 C71 C72 O72 -1.2(10)
C76 C71 C72 C73 -0.6(9)
C77 C71 C72 C73 -179.4(6)
O72 C72 C73 C74 -178.0(6)
C71 C72 C73 C74 0.4(9)
O72 C72 C73 C112 -2.4(9)
C71 C72 C73 C112 176.0(6)
C72 C73 C74 C75 0.6(10)
C112 C73 C74 C75 -175.1(6)
C72 C73 C74 O74 -177.4(5)
C112 C73 C74 O74 7.0(9)
O74 C74 C75 C76 176.9(5)
C73 C74 C75 C76 -1.1(10)
O74 C74 C75 C67 -5.9(9)
C73 C74 C75 C67 176.1(6)
C68 C67 C75 C76 45.6(8)
C61 C67 C75 C76 -83.6(8)
C68 C67 C75 C74 -131.5(7)
C61 C67 C75 C74 99.3(7)
C74 C75 C76 C71 0.8(10)
C67 C75 C76 C71 -176.4(6)
C72 C71 C76 C75 0.1(10)
C77 C71 C76 C75 178.9(6)
C72 C71 C77 C78 140.8(6)
C76 C71 C77 C78 -37.9(8)
C72 C71 C77 C45 -91.8(7)
C76 C71 C77 C45 89.5(7)
C44 C45 C77 C71 87.8(7)
C46 C45 C77 C71 -91.5(7)
C44 C45 C77 C78 -145.4(6)
C46 C45 C77 C78 35.2(8)
C71 C77 C78 C79 -173.8(6)
C45 C77 C78 C79 60.3(8)
C77 C78 C79 C80 -167.4(6)
C87 N82 C81 C3 -76.1(7)
C83 N82 C81 C3 162.2(5)
C4 C3 C81 N82 139.1(6)
C2 C3 C81 N82 -44.0(8)
C87 N82 C83 C84 59.4(7)
C81 N82 C83 C84 -177.4(5)
C86 N85 C84 C83 57.5(7)
C88 N85 C84 C83 179.7(6)
N82 C83 C84 N85 -60.0(7)
C88 N85 C86 C87 -177.9(5)
C84 N85 C86 C87 -56.3(7)
C83 N82 C87 C86 -58.4(7)
C81 N82 C87 C86 178.3(6)
N85 C86 C87 N82 58.1(8)
C86 N85 C88 C43 -72.8(7)
C84 N85 C88 C43 166.4(6)
C44 C43 C88 N85 -43.8(9)
C42 C43 C88 N85 139.1(6)
C91 N90 C89 C13 -75.7(7)
C95 N90 C89 C13 162.4(5)
C12 C13 C89 N90 -43.5(8)
C14 C13 C89 N90 139.4(6)
C95 N90 C91 C92 -58.0(7)
C89 N90 C91 C92 179.1(5)
C94 N93 C92 C91 -59.6(7)
C96 N93 C92 C91 176.6(5)
N90 C91 C92 N93 58.4(7)
C92 N93 C94 C95 61.7(7)
C96 N93 C94 C95 -175.0(5)
C91 N90 C95 C94 59.4(7)
C89 N90 C95 C94 -177.8(5)
N93 C94 C95 N90 -61.5(7)
C92 N93 C96 C53 -75.6(7)
C94 N93 C96 C53 162.2(5)
C54 C53 C96 N93 -41.7(8)
C52 C53 C96 N93 141.7(6)
C103 N98 C97 C23 -74.5(7)
C99 N98 C97 C23 163.8(6)
C24 C23 C97 N98 140.8(7)
C22 C23 C97 N98 -40.9(9)
C97 N98 C99 C100 -177.6(6)
C103 N98 C99 C100 60.3(7)
C102 N101 C100 C99 55.7(7)
C104 N101 C100 C99 176.7(5)
N98 C99 C100 N101 -58.2(7)
C100 N101 C102 C103 -55.6(7)
C104 N101 C102 C103 -177.6(6)
C97 N98 C103 C102 177.1(6)
C99 N98 C103 C102 -60.2(7)
N101 C102 C103 N98 57.5(8)
C100 N101 C104 C63 163.3(6)
C102 N101 C104 C63 -74.4(7)
C62 C63 C104 N101 136.4(6)
C64 C63 C104 N101 -44.1(8)
C107 N106 C105 C33 -73.1(7)
C111 N106 C105 C33 164.8(6)
C34 C33 C105 N106 136.9(6)
C32 C33 C105 N106 -44.2(8)
C111 N106 C107 C108 -57.2(7)
C105 N106 C107 C108 -179.7(5)
C110 N109 C108 C107 -59.6(7)
C112 N109 C108 C107 176.0(5)
N106 C107 C108 N109 58.2(7)
C108 N109 C110 C111 60.2(7)
C112 N109 C110 C111 -176.4(6)
C107 N106 C111 C110 58.2(7)
C105 N106 C111 C110 179.3(6)
N109 C110 C111 N106 -59.2(7)
C108 N109 C112 C73 -75.8(7)
C110 N109 C112 C73 161.5(6)
C74 C73 C112 N109 -41.6(8)
C72 C73 C112 N109 142.9(6)
O120 C121 C122 C123 -51.4(17)
O130 C131 C132 C133 58.5(17)
O140 C141 C142 C143 -176.1(12)
O150 C151 C152 C153 101(2)
C98A C98B C98C O98D -177(2)
C99B C99C C99D O99A -135(2)
